data_7706229
loop_
_publ_author_name
'Ge, Yixiu'
'Zhang, Jie'
'Qiu, Zaozao'
'Xie, Zuowei'

_publ_section_title
;
 Pd-Catalyzed sequential B(3)-I/B(4)-H bond activation for the synthesis
 of 3,4-benzo-<i>o</i>-carboranes.
;
_journal_issue 5
_journal_name_full 'Dalton transactions (Cambridge, England : 2003)'
_journal_page_first 1766
_journal_page_last 1773
_journal_paper_doi 10.1039/d0dt03740k
_journal_volume 50
_journal_year 2021
_chemical_formula_moiety 'C30 H30 B10'
_chemical_formula_sum 'C30 H30 B10'
_chemical_formula_weight 498.64
_space_group_crystal_system triclinic
_space_group_IT_number 2
_space_group_name_Hall '-P 1'
_space_group_name_H-M_alt 'P -1'
_atom_sites_solution_hydrogens geom
_atom_sites_solution_primary direct
_audit_creation_date 2016-05-06
_audit_creation_method
;
Olex2 1.2
(compiled 2016.02.19 svn.r3266 for OlexSys, GUI svn.r5155)
;
_audit_update_record
;
2020-12-04 deposited with the CCDC.	2020-12-24 downloaded from the CCDC.
;
_cell_angle_alpha 85.718(2)
_cell_angle_beta 75.442(2)
_cell_angle_gamma 76.838(2)
_cell_formula_units_Z 4
_cell_length_a 11.3473(10)
_cell_length_b 15.2698(14)
_cell_length_c 17.5705(16)
_cell_measurement_reflns_used 4536
_cell_measurement_temperature 130
_cell_measurement_theta_max 28.61
_cell_measurement_theta_min 2.40
_cell_volume 2868.8(5)
_computing_cell_refinement 'SAINT v7.68A (Bruker, 2009)'
_computing_data_collection 'Bruker APEX DUO'
_computing_data_reduction 'SAINT v7.68A (Bruker, 2009)'
_computing_molecular_graphics 'Olex2 (Dolomanov et al., 2009)'
_computing_publication_material 'Olex2 (Dolomanov et al., 2009)'
_computing_structure_refinement 'ShelXL (Sheldrick, 2015)'
_computing_structure_solution 'ShelXS (Sheldrick, 2008)'
_diffrn_ambient_temperature 130
_diffrn_measured_fraction_theta_full 0.999
_diffrn_measured_fraction_theta_max 0.985
_diffrn_measurement_device_type 'Bruker APEX-II CCD'
_diffrn_measurement_method '\f and \w scans'
_diffrn_radiation_monochromator graphite
_diffrn_radiation_type MoK\a
_diffrn_radiation_wavelength 0.71073
_diffrn_reflns_av_R_equivalents 0.0352
_diffrn_reflns_av_unetI/netI 0.0783
_diffrn_reflns_Laue_measured_fraction_full 0.999
_diffrn_reflns_Laue_measured_fraction_max 0.985
_diffrn_reflns_limit_h_max 16
_diffrn_reflns_limit_h_min -14
_diffrn_reflns_limit_k_max 21
_diffrn_reflns_limit_k_min -20
_diffrn_reflns_limit_l_max 25
_diffrn_reflns_limit_l_min -25
_diffrn_reflns_number 29776
_diffrn_reflns_point_group_measured_fraction_full 0.999
_diffrn_reflns_point_group_measured_fraction_max 0.985
_diffrn_reflns_theta_full 25.242
_diffrn_reflns_theta_max 30.856
_diffrn_reflns_theta_min 1.803
_diffrn_standards_number 0
_exptl_absorpt_coefficient_mu 0.060
_exptl_absorpt_correction_T_max 0.7461
_exptl_absorpt_correction_T_min 0.6877
_exptl_absorpt_correction_type multi-scan
_exptl_absorpt_process_details
;
SADABS-2008/1 (Bruker,2008) was used for absorption correction.
wR2(int) was 0.0451 before and 0.0387 after correction.
The Ratio of minimum to maximum transmission is 0.9217.
The \l/2 correction factor is 0.0015.
;
_exptl_crystal_colour colourless
_exptl_crystal_density_diffrn 1.154
_exptl_crystal_density_method 'not measured'
_exptl_crystal_description block
_exptl_crystal_F_000 1040
_exptl_crystal_size_max 0.25
_exptl_crystal_size_mid 0.2
_exptl_crystal_size_min 0.16
_refine_diff_density_max 0.330
_refine_diff_density_min -0.307
_refine_diff_density_rms 0.051
_refine_ls_extinction_method none
_refine_ls_goodness_of_fit_ref 0.998
_refine_ls_hydrogen_treatment constr
_refine_ls_matrix_type full
_refine_ls_number_parameters 721
_refine_ls_number_reflns 17777
_refine_ls_number_restraints 0
_refine_ls_restrained_S_all 0.998
_refine_ls_R_factor_all 0.1101
_refine_ls_R_factor_gt 0.0599
_refine_ls_shift/su_max 0.003
_refine_ls_shift/su_mean 0.000
_refine_ls_structure_factor_coef Fsqd
_refine_ls_weighting_details 'w=1/[\s^2^(Fo^2^)+(0.0661P)^2^+0.2661P] where P=(Fo^2^+2Fc^2^)/3'
_refine_ls_weighting_scheme calc
_refine_ls_wR_factor_gt 0.1313
_refine_ls_wR_factor_ref 0.1555
_reflns_Friedel_coverage 0.000
_reflns_number_gt 10748
_reflns_number_total 17777
_reflns_threshold_expression 'I > 2\s(I)'
_cod_data_source_file d0dt03740k2.cif
_cod_data_source_block 5a
_cod_depositor_comments 'Adding full bibliography for 7706227--7706229.cif.'
_cod_database_code 7706229
_shelx_space_group_comment
;
The symmetry employed for this shelxl refinement is uniquely defined
by the following loop, which should always be used as a source of
symmetry information in preference to the above space-group names.
They are only intended as comments.
;
_shelx_estimated_absorpt_t_max 0.990
_shelx_estimated_absorpt_t_min 0.985
_olex2_refinement_description
;
1. Fixed Uiso
 At 1.2 times of:
  All B(H) groups, All C(H) groups
2.a Aromatic/amide H refined with riding coordinates:
 C8(H8), C9(H9), C10(H10), C11(H11), C12(H12), C14(H14), C15(H15), C16(H16),
 C17(H17), C18(H18), C20(H20), C21(H21), C22(H22), C23(H23), C24(H24), C26(H26),
  C27(H27), C28(H28), C29(H29), C30(H30), C8A(H8AA), C9A(H9AA), C10A(H10B),
 C11A(H11B), C12A(H12B), C14A(H14A), C15A(H15A), C16A(H16A), C17A(H17A),
 C18A(H18A), C20A(H20A), C21A(H21A), C22A(H22A), C23A(H23A), C24A(H24A),
 C26A(H26A), C27A(H27A), C28A(H28A), C29A(H29A), C30A(H30A)
2.b Boron cage BH refined with riding coordinates:
 C1(H1), C2(H2), B5(H5), B6(H6), B7(H7), B8(H8A), B9(H9A), B10(H10A),
 B11(H11A), B12(H12A), C1A(H1A), C2A(H2A), B5A(H5A), B6A(H6A), B7A(H7A),
 B8A(H8AB), B9A(H9AB), B10A(H10C), B11A(H11C), B12A(H12C)
;
_shelx_shelxl_version_number 2014/7
_olex2_submission_special_instructions 'No special instructions were received'

loop_
_space_group_symop_operation_xyz
'x, y, z'
'-x, -y, -z'

loop_
_atom_site_label
_atom_site_type_symbol
_atom_site_fract_x
_atom_site_fract_y
_atom_site_fract_z
_atom_site_U_iso_or_equiv
_atom_site_adp_type
_atom_site_occupancy
_atom_site_site_symmetry_order
_atom_site_calc_flag
_atom_site_refinement_flags_posn
_atom_site_refinement_flags_adp
_atom_site_refinement_flags_occupancy
_atom_site_disorder_assembly
_atom_site_disorder_group
C1 C 1.16395(14) 0.20919(10) 0.43631(9) 0.0217(3) Uani 1 1 d . . . . .
H1 H 1.1364 0.1774 0.3899 0.026 Uiso 1 1 calc R . . . .
C2 C 1.30617(14) 0.22201(11) 0.42238(9) 0.0256(3) Uani 1 1 d . . . . .
H2 H 1.3782 0.2005 0.3668 0.031 Uiso 1 1 calc R . . . .
C3 C 1.16147(13) 0.36293(10) 0.33896(9) 0.0203(3) Uani 1 1 d . . . . .
C4 C 1.04188(13) 0.38458(10) 0.33034(8) 0.0193(3) Uani 1 1 d . . . . .
C5 C 0.93028(13) 0.36518(10) 0.38990(8) 0.0192(3) Uani 1 1 d . . . . .
C6 C 0.93356(13) 0.32644(10) 0.46166(8) 0.0204(3) Uani 1 1 d . . . . .
C7 C 0.82085(13) 0.30353(11) 0.51694(9) 0.0224(3) Uani 1 1 d . . . . .
C8 C 0.77689(15) 0.22968(13) 0.50316(10) 0.0328(4) Uani 1 1 d . . . . .
H8 H 0.8150 0.1967 0.4563 0.039 Uiso 1 1 calc R . . . .
C9 C 0.67795(17) 0.20354(14) 0.55719(11) 0.0386(4) Uani 1 1 d . . . . .
H9 H 0.6491 0.1529 0.5470 0.046 Uiso 1 1 calc R . . . .
C10 C 0.62139(16) 0.25073(14) 0.62550(11) 0.0399(4) Uani 1 1 d . . . . .
H10 H 0.5537 0.2328 0.6623 0.048 Uiso 1 1 calc R . . . .
C11 C 0.66380(17) 0.32404(14) 0.63991(11) 0.0408(5) Uani 1 1 d . . . . .
H11 H 0.6245 0.3571 0.6866 0.049 Uiso 1 1 calc R . . . .
C12 C 0.76389(16) 0.34998(12) 0.58650(10) 0.0323(4) Uani 1 1 d . . . . .
H12 H 0.7935 0.3998 0.5976 0.039 Uiso 1 1 calc R . . . .
C13 C 0.80733(13) 0.38990(10) 0.36738(9) 0.0213(3) Uani 1 1 d . . . . .
C14 C 0.78692(15) 0.34593(11) 0.30679(9) 0.0262(3) Uani 1 1 d . . . . .
H14 H 0.8513 0.2999 0.2791 0.031 Uiso 1 1 calc R . . . .
C15 C 0.67275(16) 0.36908(12) 0.28659(11) 0.0337(4) Uani 1 1 d . . . . .
H15 H 0.6598 0.3392 0.2449 0.040 Uiso 1 1 calc R . . . .
C16 C 0.57770(16) 0.43563(13) 0.32706(11) 0.0376(4) Uani 1 1 d . . . . .
H16 H 0.4995 0.4510 0.3134 0.045 Uiso 1 1 calc R . . . .
C17 C 0.59727(15) 0.47942(13) 0.38721(11) 0.0358(4) Uani 1 1 d . . . . .
H17 H 0.5326 0.5253 0.4149 0.043 Uiso 1 1 calc R . . . .
C18 C 0.71178(14) 0.45658(11) 0.40753(10) 0.0276(3) Uani 1 1 d . . . . .
H18 H 0.7245 0.4868 0.4491 0.033 Uiso 1 1 calc R . . . .
C19 C 1.01730(13) 0.42951(10) 0.25527(8) 0.0196(3) Uani 1 1 d . . . . .
C20 C 1.06055(14) 0.38273(11) 0.18541(9) 0.0253(3) Uani 1 1 d . . . . .
H20 H 1.1067 0.3224 0.1853 0.030 Uiso 1 1 calc R . . . .
C21 C 1.03724(15) 0.42297(13) 0.11563(10) 0.0339(4) Uani 1 1 d . . . . .
H21 H 1.0664 0.3901 0.0683 0.041 Uiso 1 1 calc R . . . .
C22 C 0.97137(17) 0.51112(14) 0.11537(11) 0.0397(5) Uani 1 1 d . . . . .
H22 H 0.9560 0.5392 0.0676 0.048 Uiso 1 1 calc R . . . .
C23 C 0.92812(16) 0.55812(13) 0.18423(11) 0.0373(4) Uani 1 1 d . . . . .
H23 H 0.8828 0.6186 0.1838 0.045 Uiso 1 1 calc R . . . .
C24 C 0.95013(15) 0.51792(11) 0.25444(10) 0.0276(3) Uani 1 1 d . . . . .
H24 H 0.9194 0.5508 0.3018 0.033 Uiso 1 1 calc R . . . .
C25 C 1.26619(14) 0.38692(11) 0.27569(9) 0.0224(3) Uani 1 1 d . . . . .
C26 C 1.36274(14) 0.31961(11) 0.23610(9) 0.0249(3) Uani 1 1 d . . . . .
H26 H 1.3632 0.2584 0.2510 0.030 Uiso 1 1 calc R . . . .
C27 C 1.45837(15) 0.34029(13) 0.17524(10) 0.0311(4) Uani 1 1 d . . . . .
H27 H 1.5220 0.2933 0.1484 0.037 Uiso 1 1 calc R . . . .
C28 C 1.46087(16) 0.42841(14) 0.15398(10) 0.0355(4) Uani 1 1 d . . . . .
H28 H 1.5261 0.4426 0.1126 0.043 Uiso 1 1 calc R . . . .
C29 C 1.36761(16) 0.49632(13) 0.19343(11) 0.0351(4) Uani 1 1 d . . . . .
H29 H 1.3698 0.5573 0.1794 0.042 Uiso 1 1 calc R . . . .
C30 C 1.27004(15) 0.47617(11) 0.25379(10) 0.0287(4) Uani 1 1 d . . . . .
H30 H 1.2062 0.5235 0.2800 0.034 Uiso 1 1 calc R . . . .
B3 B 1.18920(15) 0.31652(12) 0.41653(10) 0.0211(3) Uani 1 1 d . . . . .
B4 B 1.05846(15) 0.29499(12) 0.48808(10) 0.0215(3) Uani 1 1 d . . . . .
B5 B 1.09996(17) 0.18655(13) 0.53053(10) 0.0260(4) Uani 1 1 d . . . . .
H5 H 1.0298 0.1434 0.5504 0.031 Uiso 1 1 calc R . . . .
B6 B 1.25841(18) 0.13874(13) 0.48730(11) 0.0278(4) Uani 1 1 d . . . . .
H6 H 1.2942 0.0647 0.4782 0.033 Uiso 1 1 calc R . . . .
B7 B 1.30927(17) 0.31692(13) 0.46596(11) 0.0288(4) Uani 1 1 d . . . . .
H7 H 1.3797 0.3594 0.4435 0.035 Uiso 1 1 calc R . . . .
B8 B 1.15090(17) 0.36395(13) 0.51133(11) 0.0263(4) Uani 1 1 d . . . . .
H8A H 1.1162 0.4381 0.5201 0.032 Uiso 1 1 calc R . . . .
B9 B 1.09336(17) 0.28362(14) 0.58200(11) 0.0276(4) Uani 1 1 d . . . . .
H9A H 1.0200 0.3049 0.6371 0.033 Uiso 1 1 calc R . . . .
B10 B 1.21724(17) 0.18684(13) 0.58058(11) 0.0282(4) Uani 1 1 d . . . . .
H10A H 1.2255 0.1444 0.6346 0.034 Uiso 1 1 calc R . . . .
B11 B 1.35056(17) 0.20822(13) 0.50887(11) 0.0285(4) Uani 1 1 d . . . . .
H11A H 1.4482 0.1798 0.5145 0.034 Uiso 1 1 calc R . . . .
B12 B 1.24926(17) 0.29701(14) 0.56831(11) 0.0293(4) Uani 1 1 d . . . . .
H12A H 1.2791 0.3272 0.6146 0.035 Uiso 1 1 calc R . . . .
C1A C 0.19082(14) -0.07469(11) 0.25593(9) 0.0242(3) Uani 1 1 d . . . . .
H1A H 0.2270 -0.1420 0.2812 0.029 Uiso 1 1 calc R . . . .
C2A C 0.08941(14) -0.06358(11) 0.20330(10) 0.0263(3) Uani 1 1 d . . . . .
H2A H 0.0555 -0.1232 0.1910 0.032 Uiso 1 1 calc R . . . .
C3A C 0.33395(14) -0.14143(11) 0.11215(9) 0.0250(3) Uani 1 1 d . . . . .
C4A C 0.45012(14) -0.16630(10) 0.12577(9) 0.0227(3) Uani 1 1 d . . . . .
C5A C 0.50275(13) -0.11191(10) 0.17113(9) 0.0211(3) Uani 1 1 d . . . . .
C6A C 0.43497(14) -0.04169(10) 0.21756(9) 0.0216(3) Uani 1 1 d . . . . .
C7A C 0.49870(13) 0.01098(10) 0.25688(9) 0.0211(3) Uani 1 1 d . . . . .
C8A C 0.50805(16) -0.00837(11) 0.33411(10) 0.0296(4) Uani 1 1 d . . . . .
H8AA H 0.4713 -0.0546 0.3629 0.036 Uiso 1 1 calc R . . . .
C9A C 0.57013(16) 0.03863(12) 0.36970(11) 0.0343(4) Uani 1 1 d . . . . .
H9AA H 0.5767 0.0238 0.4222 0.041 Uiso 1 1 calc R . . . .
C10A C 0.62248(15) 0.10685(12) 0.32917(11) 0.0352(4) Uani 1 1 d . . . . .
H10B H 0.6652 0.1391 0.3534 0.042 Uiso 1 1 calc R . . . .
C11A C 0.61216(16) 0.12765(12) 0.25321(12) 0.0364(4) Uani 1 1 d . . . . .
H11B H 0.6473 0.1750 0.2253 0.044 Uiso 1 1 calc R . . . .
C12A C 0.55099(15) 0.08023(11) 0.21681(10) 0.0298(4) Uani 1 1 d . . . . .
H12B H 0.5449 0.0953 0.1643 0.036 Uiso 1 1 calc R . . . .
C13A C 0.64299(14) -0.13576(10) 0.15695(9) 0.0219(3) Uani 1 1 d . . . . .
C14A C 0.70375(14) -0.17076(11) 0.21551(9) 0.0257(3) Uani 1 1 d . . . . .
H14A H 0.6565 -0.1789 0.2674 0.031 Uiso 1 1 calc R . . . .
C15A C 0.83333(15) -0.19399(12) 0.19873(10) 0.0304(4) Uani 1 1 d . . . . .
H15A H 0.8740 -0.2173 0.2394 0.037 Uiso 1 1 calc R . . . .
C16A C 0.90329(15) -0.18343(12) 0.12332(10) 0.0313(4) Uani 1 1 d . . . . .
H16A H 0.9917 -0.2005 0.1118 0.038 Uiso 1 1 calc R . . . .
C17A C 0.84379(16) -0.14793(13) 0.06484(10) 0.0351(4) Uani 1 1 d . . . . .
H17A H 0.8914 -0.1399 0.0130 0.042 Uiso 1 1 calc R . . . .
C18A C 0.71476(15) -0.12398(12) 0.08164(10) 0.0311(4) Uani 1 1 d . . . . .
H18A H 0.6747 -0.0991 0.0411 0.037 Uiso 1 1 calc R . . . .
C19A C 0.53388(13) -0.25442(11) 0.09645(9) 0.0243(3) Uani 1 1 d . . . . .
C20A C 0.56855(14) -0.31964(11) 0.15112(10) 0.0276(3) Uani 1 1 d . . . . .
H20A H 0.5402 -0.3070 0.2056 0.033 Uiso 1 1 calc R . . . .
C21A C 0.64406(15) -0.40298(12) 0.12713(12) 0.0345(4) Uani 1 1 d . . . . .
H21A H 0.6665 -0.4473 0.1649 0.041 Uiso 1 1 calc R . . . .
C22A C 0.68619(16) -0.42077(13) 0.04781(12) 0.0388(5) Uani 1 1 d . . . . .
H22A H 0.7379 -0.4775 0.0310 0.047 Uiso 1 1 calc R . . . .
C23A C 0.65361(16) -0.35652(14) -0.00709(12) 0.0421(5) Uani 1 1 d . . . . .
H23A H 0.6836 -0.3690 -0.0616 0.050 Uiso 1 1 calc R . . . .
C24A C 0.57705(15) -0.27356(13) 0.01693(10) 0.0339(4) Uani 1 1 d . . . . .
H24A H 0.5542 -0.2298 -0.0212 0.041 Uiso 1 1 calc R . . . .
C25A C 0.28553(14) -0.19655(11) 0.06502(10) 0.0286(4) Uani 1 1 d . . . . .
C26A C 0.25130(15) -0.16103(14) -0.00399(10) 0.0363(4) Uani 1 1 d . . . . .
H26A H 0.2606 -0.1022 -0.0220 0.044 Uiso 1 1 calc R . . . .
C27A C 0.20345(17) -0.21257(17) -0.04633(12) 0.0483(6) Uani 1 1 d . . . . .
H27A H 0.1807 -0.1885 -0.0933 0.058 Uiso 1 1 calc R . . . .
C28A C 0.18888(17) -0.29804(16) -0.02070(14) 0.0527(6) Uani 1 1 d . . . . .
H28A H 0.1574 -0.3329 -0.0503 0.063 Uiso 1 1 calc R . . . .
C29A C 0.22018(18) -0.33243(14) 0.04779(15) 0.0520(6) Uani 1 1 d . . . . .
H29A H 0.2093 -0.3909 0.0660 0.062 Uiso 1 1 calc R . . . .
C30A C 0.26771(17) -0.28185(12) 0.09060(13) 0.0415(5) Uani 1 1 d . . . . .
H30A H 0.2883 -0.3061 0.1382 0.050 Uiso 1 1 calc R . . . .
B3A B 0.24118(16) -0.05846(12) 0.15482(10) 0.0227(3) Uani 1 1 d . . . . .
B4A B 0.29190(16) -0.00566(12) 0.22321(10) 0.0217(3) Uani 1 1 d . . . . .
B5A B 0.16887(17) 0.01619(13) 0.31071(11) 0.0256(4) Uani 1 1 d . . . . .
H5A H 0.1899 0.0148 0.3698 0.031 Uiso 1 1 calc R . . . .
B6A B 0.03879(17) -0.02375(14) 0.29804(12) 0.0307(4) Uani 1 1 d . . . . .
H6A H -0.0259 -0.0518 0.3479 0.037 Uiso 1 1 calc R . . . .
B7A B 0.10855(17) 0.01596(12) 0.13166(11) 0.0267(4) Uani 1 1 d . . . . .
H7A H 0.0876 0.0144 0.0729 0.032 Uiso 1 1 calc R . . . .
B8A B 0.23626(17) 0.05799(12) 0.14424(10) 0.0240(4) Uani 1 1 d . . . . .
H8AB H 0.2999 0.0862 0.0938 0.029 Uiso 1 1 calc R . . . .
B9A B 0.19356(17) 0.10385(12) 0.24030(11) 0.0254(4) Uani 1 1 d . . . . .
H9AB H 0.2300 0.1620 0.2531 0.030 Uiso 1 1 calc R . . . .
B10A B 0.03830(18) 0.09184(14) 0.28626(12) 0.0306(4) Uani 1 1 d . . . . .
H10C H -0.0274 0.1420 0.3291 0.037 Uiso 1 1 calc R . . . .
B11A B -0.01360(17) 0.03698(13) 0.21844(12) 0.0301(4) Uani 1 1 d . . . . .
H11C H -0.1139 0.0493 0.2163 0.036 Uiso 1 1 calc R . . . .
B12A B 0.08000(18) 0.11697(13) 0.18319(11) 0.0277(4) Uani 1 1 d . . . . .
H12C H 0.0411 0.1838 0.1582 0.033 Uiso 1 1 calc R . . . .

loop_
_atom_site_aniso_label
_atom_site_aniso_U_11
_atom_site_aniso_U_22
_atom_site_aniso_U_33
_atom_site_aniso_U_23
_atom_site_aniso_U_13
_atom_site_aniso_U_12
C1 0.0223(7) 0.0237(8) 0.0192(7) 0.0000(6) -0.0077(6) -0.0025(6)
C2 0.0185(7) 0.0346(9) 0.0228(7) 0.0023(6) -0.0083(6) -0.0012(6)
C3 0.0196(7) 0.0208(7) 0.0213(7) 0.0016(6) -0.0066(6) -0.0051(6)
C4 0.0199(7) 0.0197(7) 0.0195(7) 0.0003(5) -0.0075(6) -0.0039(6)
C5 0.0160(7) 0.0204(7) 0.0214(7) -0.0028(6) -0.0066(6) -0.0016(5)
C6 0.0179(7) 0.0250(8) 0.0191(7) -0.0023(6) -0.0056(6) -0.0042(6)
C7 0.0160(7) 0.0313(8) 0.0198(7) 0.0019(6) -0.0060(6) -0.0038(6)
C8 0.0266(8) 0.0467(11) 0.0275(8) -0.0050(8) -0.0040(7) -0.0140(8)
C9 0.0313(9) 0.0506(12) 0.0382(10) 0.0010(9) -0.0058(8) -0.0206(9)
C10 0.0255(9) 0.0549(12) 0.0347(10) 0.0083(9) 0.0008(8) -0.0117(8)
C11 0.0357(10) 0.0495(12) 0.0286(9) -0.0030(8) 0.0064(8) -0.0067(9)
C12 0.0309(9) 0.0354(10) 0.0274(8) -0.0044(7) 0.0001(7) -0.0075(7)
C13 0.0169(7) 0.0238(8) 0.0248(7) 0.0032(6) -0.0084(6) -0.0052(6)
C14 0.0255(8) 0.0263(8) 0.0300(8) 0.0005(6) -0.0125(7) -0.0061(6)
C15 0.0329(9) 0.0418(10) 0.0368(10) 0.0036(8) -0.0222(8) -0.0154(8)
C16 0.0224(8) 0.0530(12) 0.0427(10) 0.0121(9) -0.0180(8) -0.0113(8)
C17 0.0194(8) 0.0463(11) 0.0374(10) 0.0032(8) -0.0081(7) 0.0019(7)
C18 0.0228(8) 0.0323(9) 0.0268(8) -0.0002(7) -0.0081(7) -0.0022(7)
C19 0.0150(6) 0.0248(8) 0.0201(7) 0.0030(6) -0.0067(5) -0.0045(6)
C20 0.0216(7) 0.0298(8) 0.0253(8) -0.0004(6) -0.0074(6) -0.0051(6)
C21 0.0269(8) 0.0540(12) 0.0222(8) 0.0022(8) -0.0083(7) -0.0099(8)
C22 0.0338(9) 0.0568(12) 0.0292(9) 0.0185(9) -0.0145(8) -0.0097(9)
C23 0.0326(9) 0.0335(10) 0.0444(11) 0.0159(8) -0.0153(8) -0.0032(8)
C24 0.0258(8) 0.0256(8) 0.0315(8) 0.0029(7) -0.0100(7) -0.0034(6)
C25 0.0193(7) 0.0287(8) 0.0234(7) 0.0047(6) -0.0110(6) -0.0091(6)
C26 0.0223(7) 0.0311(9) 0.0241(8) 0.0030(6) -0.0089(6) -0.0090(6)
C27 0.0222(8) 0.0489(11) 0.0251(8) -0.0012(7) -0.0062(7) -0.0127(7)
C28 0.0297(9) 0.0576(12) 0.0264(8) 0.0095(8) -0.0105(7) -0.0234(9)
C29 0.0378(10) 0.0381(10) 0.0397(10) 0.0171(8) -0.0214(8) -0.0213(8)
C30 0.0259(8) 0.0291(9) 0.0353(9) 0.0059(7) -0.0143(7) -0.0089(7)
B3 0.0168(8) 0.0239(9) 0.0231(8) 0.0017(7) -0.0072(6) -0.0037(6)
B4 0.0180(8) 0.0292(9) 0.0170(7) -0.0010(7) -0.0048(6) -0.0038(7)
B5 0.0261(9) 0.0334(10) 0.0207(8) 0.0061(7) -0.0099(7) -0.0080(8)
B6 0.0307(10) 0.0279(10) 0.0249(9) 0.0031(7) -0.0137(8) -0.0001(8)
B7 0.0238(9) 0.0345(10) 0.0332(10) 0.0033(8) -0.0153(8) -0.0086(8)
B8 0.0267(9) 0.0272(9) 0.0278(9) -0.0046(7) -0.0137(8) -0.0023(7)
B9 0.0238(9) 0.0381(11) 0.0198(8) -0.0033(7) -0.0080(7) -0.0006(8)
B10 0.0279(9) 0.0353(10) 0.0221(9) 0.0017(7) -0.0115(7) -0.0031(8)
B11 0.0238(9) 0.0362(11) 0.0259(9) 0.0012(8) -0.0125(8) -0.0004(8)
B12 0.0271(9) 0.0356(11) 0.0281(9) -0.0038(8) -0.0153(8) -0.0018(8)
C1A 0.0228(7) 0.0233(8) 0.0269(8) 0.0008(6) -0.0081(6) -0.0036(6)
C2A 0.0217(7) 0.0252(8) 0.0340(9) -0.0015(7) -0.0107(7) -0.0042(6)
C3A 0.0244(8) 0.0248(8) 0.0278(8) -0.0060(6) -0.0097(6) -0.0034(6)
C4A 0.0218(7) 0.0240(8) 0.0221(7) -0.0053(6) -0.0059(6) -0.0023(6)
C5A 0.0202(7) 0.0228(7) 0.0212(7) -0.0019(6) -0.0075(6) -0.0034(6)
C6A 0.0221(7) 0.0234(8) 0.0207(7) -0.0004(6) -0.0076(6) -0.0051(6)
C7A 0.0179(7) 0.0203(7) 0.0252(7) -0.0062(6) -0.0067(6) -0.0005(6)
C8A 0.0354(9) 0.0291(9) 0.0269(8) -0.0033(7) -0.0104(7) -0.0078(7)
C9A 0.0348(9) 0.0378(10) 0.0329(9) -0.0100(8) -0.0176(8) 0.0006(8)
C10A 0.0243(8) 0.0359(10) 0.0495(11) -0.0164(8) -0.0147(8) -0.0035(7)
C11A 0.0305(9) 0.0314(9) 0.0504(11) -0.0023(8) -0.0104(8) -0.0118(7)
C12A 0.0289(8) 0.0306(9) 0.0320(9) 0.0001(7) -0.0106(7) -0.0075(7)
C13A 0.0201(7) 0.0223(7) 0.0237(7) -0.0045(6) -0.0059(6) -0.0036(6)
C14A 0.0237(8) 0.0306(9) 0.0222(7) -0.0048(6) -0.0063(6) -0.0026(6)
C15A 0.0239(8) 0.0394(10) 0.0291(8) -0.0073(7) -0.0131(7) 0.0003(7)
C16A 0.0183(7) 0.0390(10) 0.0367(9) -0.0116(8) -0.0056(7) -0.0038(7)
C17A 0.0267(9) 0.0466(11) 0.0290(9) 0.0001(8) 0.0003(7) -0.0099(8)
C18A 0.0274(8) 0.0402(10) 0.0251(8) 0.0048(7) -0.0080(7) -0.0059(7)
C19A 0.0172(7) 0.0282(8) 0.0287(8) -0.0086(6) -0.0084(6) -0.0020(6)
C20A 0.0206(7) 0.0286(9) 0.0324(9) -0.0071(7) -0.0020(7) -0.0054(6)
C21A 0.0237(8) 0.0265(9) 0.0532(11) -0.0026(8) -0.0091(8) -0.0046(7)
C22A 0.0235(8) 0.0338(10) 0.0593(13) -0.0235(9) -0.0104(8) 0.0016(7)
C23A 0.0254(9) 0.0589(13) 0.0412(11) -0.0302(10) -0.0098(8) 0.0037(8)
C24A 0.0250(8) 0.0467(11) 0.0304(9) -0.0127(8) -0.0121(7) 0.0016(7)
C25A 0.0189(7) 0.0304(9) 0.0373(9) -0.0156(7) -0.0096(7) 0.0011(6)
C26A 0.0263(9) 0.0531(12) 0.0304(9) -0.0129(8) -0.0077(7) -0.0056(8)
C27A 0.0291(10) 0.0807(17) 0.0376(11) -0.0287(11) -0.0091(8) -0.0066(10)
C28A 0.0287(10) 0.0623(15) 0.0725(15) -0.0430(12) -0.0169(10) -0.0023(9)
C29A 0.0370(11) 0.0369(11) 0.0882(17) -0.0286(11) -0.0265(12) 0.0010(9)
C30A 0.0364(10) 0.0280(9) 0.0661(13) -0.0148(9) -0.0282(10) 0.0026(8)
B3A 0.0216(8) 0.0233(9) 0.0252(8) -0.0035(7) -0.0097(7) -0.0037(7)
B4A 0.0234(8) 0.0213(8) 0.0213(8) -0.0036(6) -0.0067(7) -0.0041(7)
B5A 0.0244(9) 0.0288(10) 0.0221(8) -0.0028(7) -0.0045(7) -0.0030(7)
B6A 0.0224(9) 0.0362(11) 0.0312(10) 0.0014(8) -0.0029(8) -0.0062(8)
B7A 0.0260(9) 0.0241(9) 0.0310(9) -0.0015(7) -0.0123(8) -0.0008(7)
B8A 0.0292(9) 0.0209(9) 0.0235(8) 0.0002(7) -0.0090(7) -0.0061(7)
B9A 0.0276(9) 0.0221(9) 0.0267(9) -0.0032(7) -0.0091(7) -0.0023(7)
B10A 0.0257(9) 0.0310(10) 0.0325(10) -0.0064(8) -0.0073(8) 0.0016(8)
B11A 0.0215(9) 0.0286(10) 0.0384(11) -0.0053(8) -0.0091(8) 0.0016(7)
B12A 0.0302(10) 0.0229(9) 0.0304(10) -0.0033(7) -0.0124(8) 0.0001(7)

loop_
_atom_type_symbol
_atom_type_description
_atom_type_scat_dispersion_real
_atom_type_scat_dispersion_imag
_atom_type_scat_source
C C 0.0033 0.0016 'International Tables Vol C Tables 4.2.6.8 and 6.1.1.4'
H H 0.0000 0.0000 'International Tables Vol C Tables 4.2.6.8 and 6.1.1.4'
B B 0.0013 0.0007 'International Tables Vol C Tables 4.2.6.8 and 6.1.1.4'

loop_
_geom_angle_atom_site_label_1
_geom_angle_atom_site_label_2
_geom_angle_atom_site_label_3
_geom_angle
_geom_angle_site_symmetry_1
_geom_angle_site_symmetry_3
_geom_angle_publ_flag
C2 C1 H1 119.9 . . ?
C2 C1 B3 62.57(10) . . ?
C2 C1 B4 112.05(12) . . ?
C2 C1 B5 112.83(12) . . ?
C2 C1 B6 62.50(10) . . ?
B3 C1 H1 116.7 . . ?
B4 C1 H1 118.3 . . ?
B4 C1 B3 62.03(10) . . ?
B4 C1 B6 116.00(12) . . ?
B5 C1 H1 117.6 . . ?
B5 C1 B3 115.62(12) . . ?
B5 C1 B4 63.47(10) . . ?
B5 C1 B6 63.11(10) . . ?
B6 C1 H1 116.1 . . ?
B6 C1 B3 116.83(12) . . ?
C1 C2 H2 121.7 . . ?
C1 C2 B3 61.46(9) . . ?
C1 C2 B6 61.14(10) . . ?
C1 C2 B7 110.78(12) . . ?
C1 C2 B11 110.23(12) . . ?
B3 C2 H2 117.1 . . ?
B6 C2 H2 117.8 . . ?
B6 C2 B3 114.73(12) . . ?
B7 C2 H2 118.3 . . ?
B7 C2 B3 62.75(10) . . ?
B7 C2 B6 114.51(13) . . ?
B7 C2 B11 63.23(11) . . ?
B11 C2 H2 118.6 . . ?
B11 C2 B3 115.05(12) . . ?
B11 C2 B6 62.00(11) . . ?
C4 C3 C25 120.61(13) . . ?
C4 C3 B3 119.88(13) . . ?
C25 C3 B3 119.46(12) . . ?
C3 C4 C5 125.17(13) . . ?
C3 C4 C19 118.96(13) . . ?
C5 C4 C19 115.85(12) . . ?
C4 C5 C13 117.01(12) . . ?
C6 C5 C4 124.43(13) . . ?
C6 C5 C13 118.56(13) . . ?
C5 C6 C7 122.23(13) . . ?
C5 C6 B4 121.70(13) . . ?
C7 C6 B4 115.84(13) . . ?
C8 C7 C6 120.22(14) . . ?
C8 C7 C12 118.27(15) . . ?
C12 C7 C6 121.28(15) . . ?
C7 C8 H8 119.6 . . ?
C9 C8 C7 120.79(16) . . ?
C9 C8 H8 119.6 . . ?
C8 C9 H9 119.8 . . ?
C10 C9 C8 120.38(18) . . ?
C10 C9 H9 119.8 . . ?
C9 C10 H10 120.3 . . ?
C11 C10 C9 119.48(17) . . ?
C11 C10 H10 120.3 . . ?
C10 C11 H11 119.8 . . ?
C10 C11 C12 120.47(17) . . ?
C12 C11 H11 119.8 . . ?
C7 C12 C11 120.59(17) . . ?
C7 C12 H12 119.7 . . ?
C11 C12 H12 119.7 . . ?
C14 C13 C5 120.75(13) . . ?
C18 C13 C5 120.23(13) . . ?
C18 C13 C14 119.02(13) . . ?
C13 C14 H14 119.8 . . ?
C15 C14 C13 120.30(15) . . ?
C15 C14 H14 119.8 . . ?
C14 C15 H15 119.8 . . ?
C16 C15 C14 120.33(16) . . ?
C16 C15 H15 119.8 . . ?
C15 C16 H16 120.2 . . ?
C17 C16 C15 119.67(15) . . ?
C17 C16 H16 120.2 . . ?
C16 C17 H17 119.9 . . ?
C16 C17 C18 120.20(16) . . ?
C18 C17 H17 119.9 . . ?
C13 C18 C17 120.48(15) . . ?
C13 C18 H18 119.8 . . ?
C17 C18 H18 119.8 . . ?
C20 C19 C4 120.11(13) . . ?
C20 C19 C24 118.96(14) . . ?
C24 C19 C4 120.93(13) . . ?
C19 C20 H20 119.6 . . ?
C21 C20 C19 120.82(15) . . ?
C21 C20 H20 119.6 . . ?
C20 C21 H21 120.1 . . ?
C22 C21 C20 119.73(17) . . ?
C22 C21 H21 120.1 . . ?
C21 C22 H22 120.0 . . ?
C23 C22 C21 119.94(16) . . ?
C23 C22 H22 120.0 . . ?
C22 C23 H23 119.7 . . ?
C22 C23 C24 120.61(16) . . ?
C24 C23 H23 119.7 . . ?
C19 C24 H24 120.0 . . ?
C23 C24 C19 119.94(16) . . ?
C23 C24 H24 120.0 . . ?
C26 C25 C3 120.48(14) . . ?
C26 C25 C30 117.84(15) . . ?
C30 C25 C3 121.68(14) . . ?
C25 C26 H26 119.3 . . ?
C27 C26 C25 121.40(16) . . ?
C27 C26 H26 119.3 . . ?
C26 C27 H27 119.9 . . ?
C28 C27 C26 120.21(17) . . ?
C28 C27 H27 119.9 . . ?
C27 C28 H28 120.3 . . ?
C27 C28 C29 119.42(16) . . ?
C29 C28 H28 120.3 . . ?
C28 C29 H29 119.6 . . ?
C28 C29 C30 120.78(17) . . ?
C30 C29 H29 119.6 . . ?
C25 C30 C29 120.33(16) . . ?
C25 C30 H30 119.8 . . ?
C29 C30 H30 119.8 . . ?
C1 B3 C2 55.97(9) . . ?
C1 B3 B4 58.38(9) . . ?
C1 B3 B7 102.30(12) . . ?
C1 B3 B8 103.44(12) . . ?
C2 B3 B4 103.84(12) . . ?
C2 B3 B7 57.52(10) . . ?
C2 B3 B8 103.43(11) . . ?
C3 B3 C1 116.97(12) . . ?
C3 B3 C2 125.45(13) . . ?
C3 B3 B4 115.57(12) . . ?
C3 B3 B7 132.29(14) . . ?
C3 B3 B8 128.13(13) . . ?
B4 B3 B7 107.49(12) . . ?
B4 B3 B8 60.23(10) . . ?
B8 B3 B7 59.72(10) . . ?
C1 B4 B3 59.59(9) . . ?
C1 B4 B5 57.61(10) . . ?
C1 B4 B8 104.36(12) . . ?
C1 B4 B9 103.54(12) . . ?
C6 B4 C1 115.69(12) . . ?
C6 B4 B3 113.22(12) . . ?
C6 B4 B5 121.71(14) . . ?
C6 B4 B8 127.37(14) . . ?
C6 B4 B9 132.56(13) . . ?
B3 B4 B5 108.69(12) . . ?
B3 B4 B8 60.26(10) . . ?
B3 B4 B9 109.08(12) . . ?
B5 B4 B8 107.97(12) . . ?
B5 B4 B9 59.74(10) . . ?
B8 B4 B9 60.43(10) . . ?
C1 B5 B4 58.92(9) . . ?
C1 B5 H5 124.7 . . ?
C1 B5 B6 59.35(10) . . ?
C1 B5 B9 104.90(13) . . ?
C1 B5 B10 104.70(13) . . ?
B4 B5 H5 120.8 . . ?
B6 B5 B4 109.16(13) . . ?
B6 B5 H5 121.1 . . ?
B9 B5 B4 60.19(10) . . ?
B9 B5 H5 122.1 . . ?
B9 B5 B6 108.48(13) . . ?
B10 B5 B4 108.90(13) . . ?
B10 B5 H5 122.3 . . ?
B10 B5 B6 59.41(10) . . ?
B10 B5 B9 60.70(10) . . ?
C1 B6 C2 56.36(9) . . ?
C1 B6 B5 57.55(9) . . ?
C1 B6 H6 125.8 . . ?
C1 B6 B10 103.98(13) . . ?
C1 B6 B11 103.39(13) . . ?
C2 B6 B5 103.45(12) . . ?
C2 B6 H6 125.1 . . ?
C2 B6 B10 104.93(14) . . ?
C2 B6 B11 58.17(10) . . ?
B5 B6 H6 122.6 . . ?
B10 B6 B5 60.25(10) . . ?
B10 B6 H6 122.4 . . ?
B10 B6 B11 60.88(11) . . ?
B11 B6 B5 108.00(13) . . ?
B11 B6 H6 122.2 . . ?
C2 B7 B3 59.73(10) . . ?
C2 B7 H7 124.6 . . ?
C2 B7 B8 105.14(13) . . ?
C2 B7 B11 58.43(10) . . ?
C2 B7 B12 104.25(14) . . ?
B3 B7 H7 121.0 . . ?
B8 B7 B3 59.75(10) . . ?
B8 B7 H7 122.3 . . ?
B8 B7 B11 108.05(14) . . ?
B8 B7 B12 60.10(10) . . ?
B11 B7 B3 108.65(13) . . ?
B11 B7 H7 121.5 . . ?
B11 B7 B12 59.64(11) . . ?
B12 B7 B3 107.94(13) . . ?
B12 B7 H7 122.8 . . ?
B3 B8 H8A 121.4 . . ?
B3 B8 B9 108.00(13) . . ?
B3 B8 B12 108.62(13) . . ?
B4 B8 B3 59.50(9) . . ?
B4 B8 H8A 122.3 . . ?
B4 B8 B9 59.83(10) . . ?
B4 B8 B12 107.50(13) . . ?
B7 B8 B3 60.53(10) . . ?
B7 B8 B4 107.55(13) . . ?
B7 B8 H8A 121.6 . . ?
B7 B8 B9 107.94(13) . . ?
B7 B8 B12 60.18(10) . . ?
B9 B8 H8A 121.8 . . ?
B12 B8 H8A 121.6 . . ?
B12 B8 B9 59.80(11) . . ?
B4 B9 B8 59.74(10) . . ?
B4 B9 H9A 121.8 . . ?
B4 B9 B10 107.97(12) . . ?
B4 B9 B12 107.54(13) . . ?
B5 B9 B4 60.07(10) . . ?
B5 B9 B8 107.69(13) . . ?
B5 B9 H9A 122.1 . . ?
B5 B9 B10 59.65(10) . . ?
B5 B9 B12 107.35(13) . . ?
B8 B9 H9A 121.7 . . ?
B10 B9 B8 108.18(13) . . ?
B10 B9 H9A 121.6 . . ?
B12 B9 B8 59.95(11) . . ?
B12 B9 H9A 122.0 . . ?
B12 B9 B10 60.06(11) . . ?
B5 B10 B9 59.65(10) . . ?
B5 B10 H10A 122.2 . . ?
B5 B10 B11 107.32(13) . . ?
B5 B10 B12 107.09(13) . . ?
B6 B10 B5 60.34(10) . . ?
B6 B10 B9 108.38(12) . . ?
B6 B10 H10A 121.3 . . ?
B6 B10 B11 59.91(11) . . ?
B6 B10 B12 107.88(14) . . ?
B9 B10 H10A 121.8 . . ?
B11 B10 B9 107.38(14) . . ?
B11 B10 H10A 122.2 . . ?
B11 B10 B12 59.56(11) . . ?
B12 B10 B9 59.74(11) . . ?
B12 B10 H10A 122.2 . . ?
C2 B11 B6 59.83(10) . . ?
C2 B11 B7 58.34(10) . . ?
C2 B11 B10 104.90(12) . . ?
C2 B11 H11A 124.6 . . ?
C2 B11 B12 104.65(12) . . ?
B6 B11 B7 108.72(12) . . ?
B6 B11 B10 59.21(11) . . ?
B6 B11 H11A 121.2 . . ?
B6 B11 B12 107.88(13) . . ?
B7 B11 B10 108.44(13) . . ?
B7 B11 H11A 121.2 . . ?
B10 B11 H11A 122.4 . . ?
B12 B11 B7 60.24(11) . . ?
B12 B11 B10 60.26(11) . . ?
B12 B11 H11A 122.4 . . ?
B7 B12 B10 108.28(13) . . ?
B7 B12 H12A 121.8 . . ?
B8 B12 B7 59.72(10) . . ?
B8 B12 B10 108.54(13) . . ?
B8 B12 H12A 121.6 . . ?
B9 B12 B7 107.94(12) . . ?
B9 B12 B8 60.26(10) . . ?
B9 B12 B10 60.20(11) . . ?
B9 B12 H12A 121.6 . . ?
B10 B12 H12A 121.4 . . ?
B11 B12 B7 60.12(11) . . ?
B11 B12 B8 108.14(12) . . ?
B11 B12 B9 108.24(14) . . ?
B11 B12 B10 60.18(11) . . ?
B11 B12 H12A 121.6 . . ?
C2A C1A H1A 120.4 . . ?
C2A C1A B3A 62.00(10) . . ?
C2A C1A B4A 111.76(12) . . ?
C2A C1A B5A 112.50(12) . . ?
C2A C1A B6A 62.12(10) . . ?
B3A C1A H1A 117.3 . . ?
B4A C1A H1A 117.9 . . ?
B4A C1A B3A 61.87(10) . . ?
B4A C1A B6A 116.57(13) . . ?
B5A C1A H1A 117.4 . . ?
B5A C1A B3A 115.42(12) . . ?
B5A C1A B4A 63.95(10) . . ?
B5A C1A B6A 63.33(11) . . ?
B6A C1A H1A 116.2 . . ?
B6A C1A B3A 116.06(12) . . ?
C1A C2A H2A 120.6 . . ?
C1A C2A B3A 62.38(10) . . ?
C1A C2A B6A 61.75(10) . . ?
C1A C2A B7A 111.91(12) . . ?
C1A C2A B11A 111.39(12) . . ?
B3A C2A H2A 116.5 . . ?
B6A C2A H2A 117.1 . . ?
B6A C2A B3A 116.06(12) . . ?
B7A C2A H2A 118.1 . . ?
B7A C2A B3A 62.72(10) . . ?
B7A C2A B6A 115.20(13) . . ?
B7A C2A B11A 63.24(11) . . ?
B11A C2A H2A 118.4 . . ?
B11A C2A B3A 115.51(13) . . ?
B11A C2A B6A 62.35(11) . . ?
C4A C3A C25A 122.88(13) . . ?
C4A C3A B3A 119.18(13) . . ?
C25A C3A B3A 117.56(13) . . ?
C3A C4A C5A 124.36(13) . . ?
C3A C4A C19A 120.29(13) . . ?
C5A C4A C19A 115.33(12) . . ?
C4A C5A C13A 114.70(12) . . ?
C6A C5A C4A 124.88(13) . . ?
C6A C5A C13A 120.25(13) . . ?
C5A C6A C7A 120.21(13) . . ?
C5A C6A B4A 121.52(13) . . ?
C7A C6A B4A 117.83(13) . . ?
C8A C7A C6A 121.13(14) . . ?
C12A C7A C6A 120.70(14) . . ?
C12A C7A C8A 118.17(14) . . ?
C7A C8A H8AA 119.4 . . ?
C9A C8A C7A 121.10(16) . . ?
C9A C8A H8AA 119.4 . . ?
C8A C9A H9AA 119.9 . . ?
C10A C9A C8A 120.23(17) . . ?
C10A C9A H9AA 119.9 . . ?
C9A C10A H10B 120.4 . . ?
C11A C10A C9A 119.25(16) . . ?
C11A C10A H10B 120.4 . . ?
C10A C11A H11B 119.6 . . ?
C10A C11A C12A 120.87(17) . . ?
C12A C11A H11B 119.6 . . ?
C7A C12A C11A 120.36(16) . . ?
C7A C12A H12B 119.8 . . ?
C11A C12A H12B 119.8 . . ?
C14A C13A C5A 122.81(14) . . ?
C14A C13A C18A 118.42(14) . . ?
C18A C13A C5A 118.76(13) . . ?
C13A C14A H14A 119.8 . . ?
C13A C14A C15A 120.47(15) . . ?
C15A C14A H14A 119.8 . . ?
C14A C15A H15A 119.8 . . ?
C16A C15A C14A 120.43(15) . . ?
C16A C15A H15A 119.8 . . ?
C15A C16A H16A 120.2 . . ?
C17A C16A C15A 119.53(15) . . ?
C17A C16A H16A 120.2 . . ?
C16A C17A H17A 120.0 . . ?
C16A C17A C18A 120.09(16) . . ?
C18A C17A H17A 120.0 . . ?
C13A C18A H18A 119.5 . . ?
C17A C18A C13A 121.04(15) . . ?
C17A C18A H18A 119.5 . . ?
C20A C19A C4A 118.69(14) . . ?
C24A C19A C4A 122.48(15) . . ?
C24A C19A C20A 118.83(15) . . ?
C19A C20A H20A 119.5 . . ?
C21A C20A C19A 120.99(16) . . ?
C21A C20A H20A 119.5 . . ?
C20A C21A H21A 120.3 . . ?
C22A C21A C20A 119.35(18) . . ?
C22A C21A H21A 120.3 . . ?
C21A C22A H22A 119.8 . . ?
C23A C22A C21A 120.33(16) . . ?
C23A C22A H22A 119.8 . . ?
C22A C23A H23A 119.8 . . ?
C22A C23A C24A 120.31(17) . . ?
C24A C23A H23A 119.8 . . ?
C19A C24A C23A 120.18(18) . . ?
C19A C24A H24A 119.9 . . ?
C23A C24A H24A 119.9 . . ?
C26A C25A C3A 120.36(16) . . ?
C30A C25A C3A 120.98(16) . . ?
C30A C25A C26A 118.58(16) . . ?
C25A C26A H26A 120.2 . . ?
C27A C26A C25A 119.7(2) . . ?
C27A C26A H26A 120.2 . . ?
C26A C27A H27A 119.6 . . ?
C28A C27A C26A 120.8(2) . . ?
C28A C27A H27A 119.6 . . ?
C27A C28A H28A 120.2 . . ?
C29A C28A C27A 119.65(18) . . ?
C29A C28A H28A 120.2 . . ?
C28A C29A H29A 119.9 . . ?
C28A C29A C30A 120.2(2) . . ?
C30A C29A H29A 119.9 . . ?
C25A C30A C29A 121.1(2) . . ?
C25A C30A H30A 119.4 . . ?
C29A C30A H30A 119.4 . . ?
C1A B3A B4A 57.88(9) . . ?
C1A B3A B7A 102.32(12) . . ?
C1A B3A B8A 103.68(12) . . ?
C2A B3A C1A 55.62(9) . . ?
C2A B3A B4A 103.37(12) . . ?
C2A B3A B7A 57.43(10) . . ?
C2A B3A B8A 103.51(12) . . ?
C3A B3A C1A 113.77(13) . . ?
C3A B3A C2A 121.30(13) . . ?
C3A B3A B4A 116.79(12) . . ?
C3A B3A B7A 132.21(13) . . ?
C3A B3A B8A 132.49(15) . . ?
B4A B3A B7A 108.52(12) . . ?
B8A B3A B4A 61.14(10) . . ?
B8A B3A B7A 60.21(10) . . ?
C1A B4A B3A 60.25(10) . . ?
C1A B4A B5A 57.62(10) . . ?
C1A B4A B8A 104.05(12) . . ?
C1A B4A B9A 102.93(12) . . ?
C6A B4A C1A 120.08(13) . . ?
C6A B4A B3A 111.49(12) . . ?
C6A B4A B5A 127.35(13) . . ?
C6A B4A B8A 121.72(13) . . ?
C6A B4A B9A 132.01(14) . . ?
B3A B4A B5A 108.85(12) . . ?
B3A B4A B8A 59.29(10) . . ?
B3A B4A B9A 107.61(12) . . ?
B5A B4A B8A 107.44(12) . . ?
B9A B4A B5A 59.49(10) . . ?
B9A B4A B8A 59.75(10) . . ?
C1A B5A B4A 58.42(9) . . ?
C1A B5A H5A 125.2 . . ?
C1A B5A B6A 59.34(10) . . ?
C1A B5A B9A 103.99(12) . . ?
C1A B5A B10A 104.10(13) . . ?
B4A B5A H5A 121.0 . . ?
B6A B5A B4A 108.74(12) . . ?
B6A B5A H5A 121.3 . . ?
B9A B5A B4A 60.09(10) . . ?
B9A B5A H5A 122.6 . . ?
B9A B5A B6A 107.72(13) . . ?
B9A B5A B10A 60.36(11) . . ?
B10A B5A B4A 108.50(13) . . ?
B10A B5A H5A 122.6 . . ?
B10A B5A B6A 59.08(11) . . ?
C1A B6A C2A 56.12(9) . . ?
C1A B6A B5A 57.33(10) . . ?
C1A B6A H6A 125.9 . . ?
C1A B6A B10A 103.54(13) . . ?
C1A B6A B11A 103.43(13) . . ?
C2A B6A B5A 102.91(12) . . ?
C2A B6A H6A 125.7 . . ?
C2A B6A B10A 104.05(14) . . ?
C2A B6A B11A 58.02(10) . . ?
B5A B6A H6A 122.6 . . ?
B10A B6A B5A 60.34(11) . . ?
B10A B6A H6A 122.8 . . ?
B10A B6A B11A 60.78(11) . . ?
B11A B6A B5A 108.29(14) . . ?
B11A B6A H6A 122.0 . . ?
C2A B7A B3A 59.85(10) . . ?
C2A B7A H7A 124.8 . . ?
C2A B7A B8A 104.67(12) . . ?
C2A B7A B11A 58.56(10) . . ?
C2A B7A B12A 104.29(13) . . ?
B3A B7A H7A 120.9 . . ?
B8A B7A B3A 59.33(10) . . ?
B8A B7A H7A 122.5 . . ?
B11A B7A B3A 109.28(13) . . ?
B11A B7A H7A 120.9 . . ?
B11A B7A B8A 108.55(13) . . ?
B12A B7A B3A 108.08(13) . . ?
B12A B7A H7A 122.6 . . ?
B12A B7A B8A 60.27(10) . . ?
B12A B7A B11A 60.04(11) . . ?
B3A B8A B4A 59.57(10) . . ?
B3A B8A B7A 60.45(10) . . ?
B3A B8A H8AB 121.5 . . ?
B3A B8A B9A 107.89(13) . . ?
B3A B8A B12A 108.46(13) . . ?
B4A B8A H8AB 122.1 . . ?
B7A B8A B4A 107.48(13) . . ?
B7A B8A H8AB 122.0 . . ?
B7A B8A B9A 107.62(13) . . ?
B7A B8A B12A 59.64(10) . . ?
B9A B8A B4A 59.81(9) . . ?
B9A B8A H8AB 121.8 . . ?
B12A B8A B4A 108.00(13) . . ?
B12A B8A H8AB 121.5 . . ?
B12A B8A B9A 60.30(10) . . ?
B4A B9A H9AB 121.3 . . ?
B4A B9A B10A 108.52(13) . . ?
B4A B9A B12A 108.09(12) . . ?
B5A B9A B4A 60.42(10) . . ?
B5A B9A B8A 108.71(13) . . ?
B5A B9A H9AB 121.4 . . ?
B5A B9A B10A 60.06(11) . . ?
B5A B9A B12A 107.95(13) . . ?
B8A B9A B4A 60.43(10) . . ?
B8A B9A H9AB 121.4 . . ?
B8A B9A B10A 108.27(13) . . ?
B8A B9A B12A 59.80(10) . . ?
B10A B9A H9AB 121.6 . . ?
B10A B9A B12A 59.94(11) . . ?
B12A B9A H9AB 122.0 . . ?
B5A B10A B9A 59.58(10) . . ?
B5A B10A H10C 121.8 . . ?
B5A B10A B11A 107.83(13) . . ?
B5A B10A B12A 107.70(13) . . ?
B6A B10A B5A 60.58(11) . . ?
B6A B10A B9A 108.30(13) . . ?
B6A B10A H10C 121.3 . . ?
B6A B10A B11A 59.95(11) . . ?
B6A B10A B12A 107.99(13) . . ?
B9A B10A H10C 121.8 . . ?
B11A B10A B9A 107.53(13) . . ?
B11A B10A H10C 122.1 . . ?
B11A B10A B12A 59.52(11) . . ?
B12A B10A B9A 60.11(11) . . ?
B12A B10A H10C 121.9 . . ?
C2A B11A B6A 59.64(10) . . ?
C2A B11A B7A 58.21(10) . . ?
C2A B11A B10A 104.12(12) . . ?
C2A B11A H11C 125.2 . . ?
C2A B11A B12A 103.86(13) . . ?
B6A B11A B7A 108.80(13) . . ?
B6A B11A B10A 59.27(11) . . ?
B6A B11A H11C 121.0 . . ?
B6A B11A B12A 108.05(13) . . ?
B7A B11A B10A 108.02(14) . . ?
B7A B11A H11C 121.3 . . ?
B10A B11A H11C 122.7 . . ?
B12A B11A B7A 59.83(11) . . ?
B12A B11A B10A 60.27(11) . . ?
B12A B11A H11C 122.6 . . ?
B7A B12A B8A 60.09(10) . . ?
B7A B12A B9A 107.66(12) . . ?
B7A B12A B10A 108.22(14) . . ?
B7A B12A B11A 60.14(11) . . ?
B7A B12A H12C 121.8 . . ?
B8A B12A B9A 59.90(10) . . ?
B8A B12A B10A 108.36(13) . . ?
B8A B12A H12C 121.4 . . ?
B9A B12A H12C 122.0 . . ?
B10A B12A B9A 59.95(10) . . ?
B10A B12A H12C 121.5 . . ?
B11A B12A B8A 108.48(13) . . ?
B11A B12A B9A 107.96(13) . . ?
B11A B12A B10A 60.21(11) . . ?
B11A B12A H12C 121.5 . . ?

loop_
_geom_bond_atom_site_label_1
_geom_bond_atom_site_label_2
_geom_bond_distance
_geom_bond_site_symmetry_2
_geom_bond_publ_flag
C1 H1 1.1200 . ?
C1 C2 1.625(2) . ?
C1 B3 1.723(2) . ?
C1 B4 1.701(2) . ?
C1 B5 1.677(2) . ?
C1 B6 1.710(2) . ?
C2 H2 1.1200 . ?
C2 B3 1.740(2) . ?
C2 B6 1.732(3) . ?
C2 B7 1.700(3) . ?
C2 B11 1.702(2) . ?
C3 C4 1.3658(19) . ?
C3 C25 1.502(2) . ?
C3 B3 1.558(2) . ?
C4 C5 1.498(2) . ?
C4 C19 1.5004(19) . ?
C5 C6 1.358(2) . ?
C5 C13 1.5037(19) . ?
C6 C7 1.493(2) . ?
C6 B4 1.563(2) . ?
C7 C8 1.392(2) . ?
C7 C12 1.392(2) . ?
C8 H8 0.9500 . ?
C8 C9 1.390(2) . ?
C9 H9 0.9500 . ?
C9 C10 1.380(3) . ?
C10 H10 0.9500 . ?
C10 C11 1.378(3) . ?
C11 H11 0.9500 . ?
C11 C12 1.393(2) . ?
C12 H12 0.9500 . ?
C13 C14 1.393(2) . ?
C13 C18 1.389(2) . ?
C14 H14 0.9500 . ?
C14 C15 1.390(2) . ?
C15 H15 0.9500 . ?
C15 C16 1.387(3) . ?
C16 H16 0.9500 . ?
C16 C17 1.380(3) . ?
C17 H17 0.9500 . ?
C17 C18 1.395(2) . ?
C18 H18 0.9500 . ?
C19 C20 1.388(2) . ?
C19 C24 1.392(2) . ?
C20 H20 0.9500 . ?
C20 C21 1.388(2) . ?
C21 H21 0.9500 . ?
C21 C22 1.383(3) . ?
C22 H22 0.9500 . ?
C22 C23 1.375(3) . ?
C23 H23 0.9500 . ?
C23 C24 1.390(2) . ?
C24 H24 0.9500 . ?
C25 C26 1.397(2) . ?
C25 C30 1.396(2) . ?
C26 H26 0.9500 . ?
C26 C27 1.394(2) . ?
C27 H27 0.9500 . ?
C27 C28 1.374(3) . ?
C28 H28 0.9500 . ?
C28 C29 1.384(3) . ?
C29 H29 0.9500 . ?
C29 C30 1.400(2) . ?
C30 H30 0.9500 . ?
B3 B4 1.764(2) . ?
B3 B7 1.792(2) . ?
B3 B8 1.778(2) . ?
B4 B5 1.777(3) . ?
B4 B8 1.777(3) . ?
B4 B9 1.779(2) . ?
B5 H5 1.1200 . ?
B5 B6 1.772(3) . ?
B5 B9 1.771(3) . ?
B5 B10 1.771(2) . ?
B6 H6 1.1200 . ?
B6 B10 1.756(3) . ?
B6 B11 1.768(3) . ?
B7 H7 1.1200 . ?
B7 B8 1.777(3) . ?
B7 B11 1.783(3) . ?
B7 B12 1.785(3) . ?
B8 H8A 1.1200 . ?
B8 B9 1.790(3) . ?
B8 B12 1.784(3) . ?
B9 H9A 1.1200 . ?
B9 B10 1.790(3) . ?
B9 B12 1.781(3) . ?
B10 H10A 1.1200 . ?
B10 B11 1.786(3) . ?
B10 B12 1.787(3) . ?
B11 H11A 1.1200 . ?
B11 B12 1.774(3) . ?
B12 H12A 1.1200 . ?
C1A H1A 1.1200 . ?
C1A C2A 1.622(2) . ?
C1A B3A 1.741(2) . ?
C1A B4A 1.699(2) . ?
C1A B5A 1.684(2) . ?
C1A B6A 1.721(2) . ?
C2A H2A 1.1200 . ?
C2A B3A 1.735(2) . ?
C2A B6A 1.727(3) . ?
C2A B7A 1.691(3) . ?
C2A B11A 1.698(2) . ?
C3A C4A 1.362(2) . ?
C3A C25A 1.497(2) . ?
C3A B3A 1.553(2) . ?
C4A C5A 1.499(2) . ?
C4A C19A 1.501(2) . ?
C5A C6A 1.359(2) . ?
C5A C13A 1.509(2) . ?
C6A C7A 1.499(2) . ?
C6A B4A 1.571(2) . ?
C7A C8A 1.392(2) . ?
C7A C12A 1.389(2) . ?
C8A H8AA 0.9500 . ?
C8A C9A 1.386(2) . ?
C9A H9AA 0.9500 . ?
C9A C10A 1.380(3) . ?
C10A H10B 0.9500 . ?
C10A C11A 1.376(3) . ?
C11A H11B 0.9500 . ?
C11A C12A 1.391(2) . ?
C12A H12B 0.9500 . ?
C13A C14A 1.388(2) . ?
C13A C18A 1.391(2) . ?
C14A H14A 0.9500 . ?
C14A C15A 1.391(2) . ?
C15A H15A 0.9500 . ?
C15A C16A 1.382(2) . ?
C16A H16A 0.9500 . ?
C16A C17A 1.380(2) . ?
C17A H17A 0.9500 . ?
C17A C18A 1.386(2) . ?
C18A H18A 0.9500 . ?
C19A C20A 1.392(2) . ?
C19A C24A 1.389(2) . ?
C20A H20A 0.9500 . ?
C20A C21A 1.390(2) . ?
C21A H21A 0.9500 . ?
C21A C22A 1.381(3) . ?
C22A H22A 0.9500 . ?
C22A C23A 1.379(3) . ?
C23A H23A 0.9500 . ?
C23A C24A 1.390(2) . ?
C24A H24A 0.9500 . ?
C25A C26A 1.399(2) . ?
C25A C30A 1.388(3) . ?
C26A H26A 0.9500 . ?
C26A C27A 1.398(2) . ?
C27A H27A 0.9500 . ?
C27A C28A 1.381(3) . ?
C28A H28A 0.9500 . ?
C28A C29A 1.373(3) . ?
C29A H29A 0.9500 . ?
C29A C30A 1.390(2) . ?
C30A H30A 0.9500 . ?
B3A B4A 1.769(2) . ?
B3A B7A 1.784(2) . ?
B3A B8A 1.764(3) . ?
B4A B5A 1.791(2) . ?
B4A B8A 1.797(2) . ?
B4A B9A 1.786(2) . ?
B5A H5A 1.1200 . ?
B5A B6A 1.788(3) . ?
B5A B9A 1.775(3) . ?
B5A B10A 1.783(3) . ?
B6A H6A 1.1200 . ?
B6A B10A 1.761(3) . ?
B6A B11A 1.773(3) . ?
B7A H7A 1.1200 . ?
B7A B8A 1.779(3) . ?
B7A B11A 1.777(3) . ?
B7A B12A 1.771(3) . ?
B8A H8AB 1.1200 . ?
B8A B9A 1.784(2) . ?
B8A B12A 1.783(3) . ?
B9A H9AB 1.1200 . ?
B9A B10A 1.789(3) . ?
B9A B12A 1.792(3) . ?
B10A H10C 1.1200 . ?
B10A B11A 1.788(3) . ?
B10A B12A 1.789(3) . ?
B11A H11C 1.1200 . ?
B11A B12A 1.775(3) . ?
B12A H12C 1.1200 . ?

loop_
_geom_torsion_atom_site_label_1
_geom_torsion_atom_site_label_2
_geom_torsion_atom_site_label_3
_geom_torsion_atom_site_label_4
_geom_torsion
_geom_torsion_site_symmetry_1
_geom_torsion_site_symmetry_2
_geom_torsion_site_symmetry_3
_geom_torsion_site_symmetry_4
_geom_torsion_publ_flag
C1 C2 B3 C3 -101.01(16) . . . . ?
C1 C2 B3 B4 35.13(10) . . . . ?
C1 C2 B3 B7 137.26(13) . . . . ?
C1 C2 B3 B8 97.30(12) . . . . ?
C1 C2 B6 B5 -34.72(11) . . . . ?
C1 C2 B6 B10 -97.06(13) . . . . ?
C1 C2 B6 B11 -137.76(13) . . . . ?
C1 C2 B7 B3 -39.62(12) . . . . ?
C1 C2 B7 B8 0.72(16) . . . . ?
C1 C2 B7 B11 102.88(14) . . . . ?
C1 C2 B7 B12 63.07(14) . . . . ?
C1 C2 B11 B6 38.87(12) . . . . ?
C1 C2 B11 B7 -103.75(14) . . . . ?
C1 C2 B11 B10 -1.01(17) . . . . ?
C1 C2 B11 B12 -63.56(16) . . . . ?
C1 B3 B4 C6 -107.17(14) . . . . ?
C1 B3 B4 B5 31.32(11) . . . . ?
C1 B3 B4 B8 131.80(12) . . . . ?
C1 B3 B4 B9 94.83(13) . . . . ?
C1 B3 B7 C2 35.15(11) . . . . ?
C1 B3 B7 B8 -98.52(13) . . . . ?
C1 B3 B7 B11 1.96(16) . . . . ?
C1 B3 B7 B12 -61.20(15) . . . . ?
C1 B3 B8 B4 -40.75(10) . . . . ?
C1 B3 B8 B7 96.55(12) . . . . ?
C1 B3 B8 B9 -4.31(15) . . . . ?
C1 B3 B8 B12 59.03(15) . . . . ?
C1 B4 B5 B6 32.91(11) . . . . ?
C1 B4 B5 B9 133.73(13) . . . . ?
C1 B4 B5 B10 96.14(14) . . . . ?
C1 B4 B8 B3 41.58(11) . . . . ?
C1 B4 B8 B7 3.32(16) . . . . ?
C1 B4 B8 B9 -97.62(12) . . . . ?
C1 B4 B8 B12 -60.12(15) . . . . ?
C1 B4 B9 B5 -38.87(12) . . . . ?
C1 B4 B9 B8 99.01(13) . . . . ?
C1 B4 B9 B10 -1.97(17) . . . . ?
C1 B4 B9 B12 61.43(16) . . . . ?
C1 B5 B6 C2 34.19(11) . . . . ?
C1 B5 B6 B10 133.88(14) . . . . ?
C1 B5 B6 B11 94.69(14) . . . . ?
C1 B5 B9 B4 39.82(11) . . . . ?
C1 B5 B9 B8 2.38(16) . . . . ?
C1 B5 B9 B10 -98.74(13) . . . . ?
C1 B5 B9 B12 -60.81(15) . . . . ?
C1 B5 B10 B6 -39.87(12) . . . . ?
C1 B5 B10 B9 99.07(14) . . . . ?
C1 B5 B10 B11 -1.31(17) . . . . ?
C1 B5 B10 B12 61.35(16) . . . . ?
C1 B6 B10 B5 38.81(12) . . . . ?
C1 B6 B10 B9 2.14(18) . . . . ?
C1 B6 B10 B11 -97.73(14) . . . . ?
C1 B6 B10 B12 -61.07(16) . . . . ?
C1 B6 B11 C2 -35.12(11) . . . . ?
C1 B6 B11 B7 -2.05(17) . . . . ?
C1 B6 B11 B10 98.72(13) . . . . ?
C1 B6 B11 B12 61.76(15) . . . . ?
C2 C1 B3 C3 116.21(15) . . . . ?
C2 C1 B3 B4 -138.99(12) . . . . ?
C2 C1 B3 B7 -35.87(11) . . . . ?
C2 C1 B3 B8 -97.28(12) . . . . ?
C2 C1 B4 C6 141.92(13) . . . . ?
C2 C1 B4 B3 38.93(11) . . . . ?
C2 C1 B4 B5 -105.40(13) . . . . ?
C2 C1 B4 B8 -3.00(15) . . . . ?
C2 C1 B4 B9 -65.46(15) . . . . ?
C2 C1 B5 B4 104.19(13) . . . . ?
C2 C1 B5 B6 -39.18(13) . . . . ?
C2 C1 B5 B9 63.74(15) . . . . ?
C2 C1 B5 B10 0.72(17) . . . . ?
C2 C1 B6 B5 138.97(13) . . . . ?
C2 C1 B6 B10 98.81(14) . . . . ?
C2 C1 B6 B11 35.96(11) . . . . ?
C2 B3 B4 C1 -34.06(10) . . . . ?
C2 B3 B4 C6 -141.23(13) . . . . ?
C2 B3 B4 B5 -2.74(15) . . . . ?
C2 B3 B4 B8 97.74(12) . . . . ?
C2 B3 B4 B9 60.78(15) . . . . ?
C2 B3 B7 B8 -133.67(14) . . . . ?
C2 B3 B7 B11 -33.19(12) . . . . ?
C2 B3 B7 B12 -96.35(14) . . . . ?
C2 B3 B8 B4 -98.44(13) . . . . ?
C2 B3 B8 B7 38.86(12) . . . . ?
C2 B3 B8 B9 -62.00(14) . . . . ?
C2 B3 B8 B12 1.34(17) . . . . ?
C2 B6 B10 B5 97.18(13) . . . . ?
C2 B6 B10 B9 60.51(16) . . . . ?
C2 B6 B10 B11 -39.36(11) . . . . ?
C2 B6 B10 B12 -2.70(16) . . . . ?
C2 B6 B11 B7 33.07(12) . . . . ?
C2 B6 B11 B10 133.84(13) . . . . ?
C2 B6 B11 B12 96.88(13) . . . . ?
C2 B7 B8 B3 -40.33(12) . . . . ?
C2 B7 B8 B4 -2.53(16) . . . . ?
C2 B7 B8 B9 60.63(15) . . . . ?
C2 B7 B8 B12 97.97(14) . . . . ?
C2 B7 B11 B6 -33.66(12) . . . . ?
C2 B7 B11 B10 -96.48(14) . . . . ?
C2 B7 B11 B12 -134.02(13) . . . . ?
C2 B7 B12 B8 -99.49(13) . . . . ?
C2 B7 B12 B9 -61.94(15) . . . . ?
C2 B7 B12 B10 1.75(15) . . . . ?
C2 B7 B12 B11 39.21(11) . . . . ?
C2 B11 B12 B7 -39.25(12) . . . . ?
C2 B11 B12 B8 -2.39(18) . . . . ?
C2 B11 B12 B9 61.40(17) . . . . ?
C2 B11 B12 B10 99.02(14) . . . . ?
C3 C4 C5 C6 2.7(2) . . . . ?
C3 C4 C5 C13 -176.71(14) . . . . ?
C3 C4 C19 C20 67.83(19) . . . . ?
C3 C4 C19 C24 -112.82(17) . . . . ?
C3 C25 C26 C27 177.61(13) . . . . ?
C3 C25 C30 C29 -178.66(14) . . . . ?
C3 B3 B4 C1 107.21(14) . . . . ?
C3 B3 B4 C6 0.04(19) . . . . ?
C3 B3 B4 B5 138.53(13) . . . . ?
C3 B3 B4 B8 -120.99(15) . . . . ?
C3 B3 B4 B9 -157.96(13) . . . . ?
C3 B3 B7 C2 -110.52(19) . . . . ?
C3 B3 B7 B8 115.82(19) . . . . ?
C3 B3 B7 B11 -143.71(16) . . . . ?
C3 B3 B7 B12 153.13(16) . . . . ?
C3 B3 B8 B4 100.55(17) . . . . ?
C3 B3 B8 B7 -122.16(18) . . . . ?
C3 B3 B8 B9 136.99(15) . . . . ?
C3 B3 B8 B12 -159.68(15) . . . . ?
C4 C3 C25 C26 -116.81(16) . . . . ?
C4 C3 C25 C30 62.4(2) . . . . ?
C4 C3 B3 C1 66.32(18) . . . . ?
C4 C3 B3 C2 132.21(16) . . . . ?
C4 C3 B3 B4 0.4(2) . . . . ?
C4 C3 B3 B7 -151.88(16) . . . . ?
C4 C3 B3 B8 -70.7(2) . . . . ?
C4 C5 C6 C7 -176.23(14) . . . . ?
C4 C5 C6 B4 -2.0(2) . . . . ?
C4 C5 C13 C14 66.06(19) . . . . ?
C4 C5 C13 C18 -114.62(16) . . . . ?
C4 C19 C20 C21 179.18(14) . . . . ?
C4 C19 C24 C23 -179.79(15) . . . . ?
C5 C4 C19 C20 -110.82(16) . . . . ?
C5 C4 C19 C24 68.52(18) . . . . ?
C5 C6 C7 C8 74.8(2) . . . . ?
C5 C6 C7 C12 -110.86(18) . . . . ?
C5 C6 B4 C1 -65.4(2) . . . . ?
C5 C6 B4 B3 0.8(2) . . . . ?
C5 C6 B4 B5 -131.69(16) . . . . ?
C5 C6 B4 B8 70.2(2) . . . . ?
C5 C6 B4 B9 152.02(17) . . . . ?
C5 C13 C14 C15 179.78(15) . . . . ?
C5 C13 C18 C17 -179.61(16) . . . . ?
C6 C5 C13 C14 -113.35(17) . . . . ?
C6 C5 C13 C18 66.0(2) . . . . ?
C6 C7 C8 C9 175.07(15) . . . . ?
C6 C7 C12 C11 -175.79(15) . . . . ?
C6 B4 B5 C1 102.21(15) . . . . ?
C6 B4 B5 B6 135.12(14) . . . . ?
C6 B4 B5 B9 -124.05(16) . . . . ?
C6 B4 B5 B10 -161.65(13) . . . . ?
C6 B4 B8 B3 -97.76(16) . . . . ?
C6 B4 B8 B7 -136.02(15) . . . . ?
C6 B4 B8 B9 123.03(17) . . . . ?
C6 B4 B8 B12 160.54(15) . . . . ?
C6 B4 B9 B5 106.9(2) . . . . ?
C6 B4 B9 B8 -115.2(2) . . . . ?
C6 B4 B9 B10 143.78(17) . . . . ?
C6 B4 B9 B12 -152.82(17) . . . . ?
C7 C6 B4 C1 109.18(15) . . . . ?
C7 C6 B4 B3 175.30(13) . . . . ?
C7 C6 B4 B5 42.85(19) . . . . ?
C7 C6 B4 B8 -115.28(17) . . . . ?
C7 C6 B4 B9 -33.4(2) . . . . ?
C7 C8 C9 C10 0.2(3) . . . . ?
C8 C7 C12 C11 -1.3(2) . . . . ?
C8 C9 C10 C11 -0.1(3) . . . . ?
C9 C10 C11 C12 -0.7(3) . . . . ?
C10 C11 C12 C7 1.4(3) . . . . ?
C12 C7 C8 C9 0.6(2) . . . . ?
C13 C5 C6 C7 3.1(2) . . . . ?
C13 C5 C6 B4 177.33(13) . . . . ?
C13 C14 C15 C16 -0.6(3) . . . . ?
C14 C13 C18 C17 -0.3(2) . . . . ?
C14 C15 C16 C17 0.5(3) . . . . ?
C15 C16 C17 C18 -0.3(3) . . . . ?
C16 C17 C18 C13 0.2(3) . . . . ?
C18 C13 C14 C15 0.5(2) . . . . ?
C19 C4 C5 C6 -178.78(14) . . . . ?
C19 C4 C5 C13 1.84(19) . . . . ?
C19 C20 C21 C22 0.8(2) . . . . ?
C20 C19 C24 C23 -0.4(2) . . . . ?
C20 C21 C22 C23 -0.7(3) . . . . ?
C21 C22 C23 C24 0.1(3) . . . . ?
C22 C23 C24 C19 0.5(3) . . . . ?
C24 C19 C20 C21 -0.2(2) . . . . ?
C25 C3 C4 C5 -179.10(13) . . . . ?
C25 C3 C4 C19 2.4(2) . . . . ?
C25 C3 B3 C1 -116.26(15) . . . . ?
C25 C3 B3 C2 -50.4(2) . . . . ?
C25 C3 B3 B4 177.86(13) . . . . ?
C25 C3 B3 B7 25.6(2) . . . . ?
C25 C3 B3 B8 106.78(18) . . . . ?
C25 C26 C27 C28 1.4(2) . . . . ?
C26 C25 C30 C29 0.6(2) . . . . ?
C26 C27 C28 C29 -0.1(2) . . . . ?
C27 C28 C29 C30 -1.0(2) . . . . ?
C28 C29 C30 C25 0.7(2) . . . . ?
C30 C25 C26 C27 -1.7(2) . . . . ?
B3 C1 C2 B6 147.50(12) . . . . ?
B3 C1 C2 B7 40.19(12) . . . . ?
B3 C1 C2 B11 108.26(14) . . . . ?
B3 C1 B4 C6 103.00(15) . . . . ?
B3 C1 B4 B5 -144.33(12) . . . . ?
B3 C1 B4 B8 -41.93(11) . . . . ?
B3 C1 B4 B9 -104.39(13) . . . . ?
B3 C1 B5 B4 34.83(12) . . . . ?
B3 C1 B5 B6 -108.54(14) . . . . ?
B3 C1 B5 B9 -5.62(16) . . . . ?
B3 C1 B5 B10 -68.64(16) . . . . ?
B3 C1 B6 C2 -32.30(12) . . . . ?
B3 C1 B6 B5 106.67(14) . . . . ?
B3 C1 B6 B10 66.51(16) . . . . ?
B3 C1 B6 B11 3.65(17) . . . . ?
B3 C2 B6 C1 31.31(12) . . . . ?
B3 C2 B6 B5 -3.41(17) . . . . ?
B3 C2 B6 B10 -65.75(15) . . . . ?
B3 C2 B6 B11 -106.45(14) . . . . ?
B3 C2 B7 B8 40.34(11) . . . . ?
B3 C2 B7 B11 142.50(13) . . . . ?
B3 C2 B7 B12 102.69(13) . . . . ?
B3 C2 B11 B6 105.93(14) . . . . ?
B3 C2 B11 B7 -36.68(13) . . . . ?
B3 C2 B11 B10 66.05(17) . . . . ?
B3 C2 B11 B12 3.50(18) . . . . ?
B3 C3 C4 C5 -1.7(2) . . . . ?
B3 C3 C4 C19 179.78(13) . . . . ?
B3 C3 C25 C26 65.78(19) . . . . ?
B3 C3 C25 C30 -114.98(16) . . . . ?
B3 B4 B5 C1 -32.07(11) . . . . ?
B3 B4 B5 B6 0.84(16) . . . . ?
B3 B4 B5 B9 101.67(13) . . . . ?
B3 B4 B5 B10 64.07(15) . . . . ?
B3 B4 B8 B7 -38.26(12) . . . . ?
B3 B4 B8 B9 -139.20(13) . . . . ?
B3 B4 B8 B12 -101.70(13) . . . . ?
B3 B4 B9 B5 -100.99(13) . . . . ?
B3 B4 B9 B8 36.89(12) . . . . ?
B3 B4 B9 B10 -64.09(17) . . . . ?
B3 B4 B9 B12 -0.69(17) . . . . ?
B3 B7 B8 B4 37.80(12) . . . . ?
B3 B7 B8 B9 100.96(13) . . . . ?
B3 B7 B8 B12 138.30(14) . . . . ?
B3 B7 B11 C2 33.70(12) . . . . ?
B3 B7 B11 B6 0.04(18) . . . . ?
B3 B7 B11 B10 -62.78(16) . . . . ?
B3 B7 B11 B12 -100.31(14) . . . . ?
B3 B7 B12 B8 -37.16(12) . . . . ?
B3 B7 B12 B9 0.38(18) . . . . ?
B3 B7 B12 B10 64.08(16) . . . . ?
B3 B7 B12 B11 101.53(14) . . . . ?
B3 B8 B9 B4 -36.30(11) . . . . ?
B3 B8 B9 B5 1.30(16) . . . . ?
B3 B8 B9 B10 64.33(15) . . . . ?
B3 B8 B9 B12 101.50(13) . . . . ?
B3 B8 B12 B7 37.67(13) . . . . ?
B3 B8 B12 B9 -100.44(14) . . . . ?
B3 B8 B12 B10 -63.12(17) . . . . ?
B3 B8 B12 B11 0.64(18) . . . . ?
B4 C1 C2 B3 -38.70(12) . . . . ?
B4 C1 C2 B6 108.80(13) . . . . ?
B4 C1 C2 B7 1.49(16) . . . . ?
B4 C1 C2 B11 69.56(15) . . . . ?
B4 C1 B3 C2 138.99(12) . . . . ?
B4 C1 B3 C3 -104.80(14) . . . . ?
B4 C1 B3 B7 103.12(12) . . . . ?
B4 C1 B3 B8 41.71(11) . . . . ?
B4 C1 B5 B6 -143.37(13) . . . . ?
B4 C1 B5 B9 -40.45(11) . . . . ?
B4 C1 B5 B10 -103.47(14) . . . . ?
B4 C1 B6 C2 -102.54(14) . . . . ?
B4 C1 B6 B5 36.43(13) . . . . ?
B4 C1 B6 B10 -3.73(18) . . . . ?
B4 C1 B6 B11 -66.58(16) . . . . ?
B4 C6 C7 C8 -99.70(17) . . . . ?
B4 C6 C7 C12 74.64(19) . . . . ?
B4 B3 B7 C2 95.55(13) . . . . ?
B4 B3 B7 B8 -38.12(12) . . . . ?
B4 B3 B7 B11 62.36(16) . . . . ?
B4 B3 B7 B12 -0.80(17) . . . . ?
B4 B3 B8 B7 137.29(13) . . . . ?
B4 B3 B8 B9 36.44(11) . . . . ?
B4 B3 B8 B12 99.77(14) . . . . ?
B4 B5 B6 C1 -32.75(11) . . . . ?
B4 B5 B6 C2 1.44(16) . . . . ?
B4 B5 B6 B10 101.13(14) . . . . ?
B4 B5 B6 B11 61.94(15) . . . . ?
B4 B5 B9 B8 -37.44(11) . . . . ?
B4 B5 B9 B10 -138.56(14) . . . . ?
B4 B5 B9 B12 -100.63(14) . . . . ?
B4 B5 B10 B6 -101.57(14) . . . . ?
B4 B5 B10 B9 37.38(12) . . . . ?
B4 B5 B10 B11 -63.00(16) . . . . ?
B4 B5 B10 B12 -0.34(17) . . . . ?
B4 B8 B9 B5 37.59(11) . . . . ?
B4 B8 B9 B10 100.63(13) . . . . ?
B4 B8 B9 B12 137.79(13) . . . . ?
B4 B8 B12 B7 100.59(14) . . . . ?
B4 B8 B12 B9 -37.52(12) . . . . ?
B4 B8 B12 B10 -0.20(17) . . . . ?
B4 B8 B12 B11 63.56(17) . . . . ?
B4 B9 B10 B5 -37.09(13) . . . . ?
B4 B9 B10 B6 -0.11(19) . . . . ?
B4 B9 B10 B11 63.17(16) . . . . ?
B4 B9 B10 B12 100.30(14) . . . . ?
B4 B9 B12 B7 0.18(18) . . . . ?
B4 B9 B12 B8 37.49(12) . . . . ?
B4 B9 B12 B10 -101.03(14) . . . . ?
B4 B9 B12 B11 -63.42(16) . . . . ?
B5 C1 C2 B3 -108.07(14) . . . . ?
B5 C1 C2 B6 39.43(13) . . . . ?
B5 C1 C2 B7 -67.87(16) . . . . ?
B5 C1 C2 B11 0.19(18) . . . . ?
B5 C1 B3 C2 103.64(13) . . . . ?
B5 C1 B3 C3 -140.15(13) . . . . ?
B5 C1 B3 B4 -35.35(12) . . . . ?
B5 C1 B3 B7 67.76(15) . . . . ?
B5 C1 B3 B8 6.35(16) . . . . ?
B5 C1 B4 C6 -112.68(15) . . . . ?
B5 C1 B4 B3 144.33(12) . . . . ?
B5 C1 B4 B8 102.40(13) . . . . ?
B5 C1 B4 B9 39.94(12) . . . . ?
B5 C1 B6 C2 -138.97(13) . . . . ?
B5 C1 B6 B10 -40.16(13) . . . . ?
B5 C1 B6 B11 -103.01(14) . . . . ?
B5 B4 B8 B3 101.69(13) . . . . ?
B5 B4 B8 B7 63.43(15) . . . . ?
B5 B4 B8 B9 -37.51(12) . . . . ?
B5 B4 B8 B12 -0.01(16) . . . . ?
B5 B4 B9 B8 137.89(13) . . . . ?
B5 B4 B9 B10 36.90(13) . . . . ?
B5 B4 B9 B12 100.30(14) . . . . ?
B5 B6 B10 B9 -36.68(13) . . . . ?
B5 B6 B10 B11 -136.54(14) . . . . ?
B5 B6 B10 B12 -99.88(14) . . . . ?
B5 B6 B11 C2 -94.95(13) . . . . ?
B5 B6 B11 B7 -61.87(16) . . . . ?
B5 B6 B11 B10 38.90(12) . . . . ?
B5 B6 B11 B12 1.94(17) . . . . ?
B5 B9 B10 B6 36.98(13) . . . . ?
B5 B9 B10 B11 100.26(14) . . . . ?
B5 B9 B10 B12 137.39(14) . . . . ?
B5 B9 B12 B7 63.47(16) . . . . ?
B5 B9 B12 B8 100.78(13) . . . . ?
B5 B9 B12 B10 -37.74(12) . . . . ?
B5 B9 B12 B11 -0.13(17) . . . . ?
B5 B10 B11 C2 1.42(17) . . . . ?
B5 B10 B11 B6 -38.76(12) . . . . ?
B5 B10 B11 B7 62.49(16) . . . . ?
B5 B10 B11 B12 100.01(14) . . . . ?
B5 B10 B12 B7 -62.97(16) . . . . ?
B5 B10 B12 B8 0.34(17) . . . . ?
B5 B10 B12 B9 37.68(12) . . . . ?
B5 B10 B12 B11 -100.40(13) . . . . ?
B6 C1 C2 B3 -147.50(12) . . . . ?
B6 C1 C2 B7 -107.31(14) . . . . ?
B6 C1 C2 B11 -39.24(13) . . . . ?
B6 C1 B3 C2 32.28(12) . . . . ?
B6 C1 B3 C3 148.49(13) . . . . ?
B6 C1 B3 B4 -106.71(14) . . . . ?
B6 C1 B3 B7 -3.59(16) . . . . ?
B6 C1 B3 B8 -65.01(15) . . . . ?
B6 C1 B4 C6 -148.97(14) . . . . ?
B6 C1 B4 B3 108.03(14) . . . . ?
B6 C1 B4 B5 -36.30(13) . . . . ?
B6 C1 B4 B8 66.10(16) . . . . ?
B6 C1 B4 B9 3.64(18) . . . . ?
B6 C1 B5 B4 143.37(13) . . . . ?
B6 C1 B5 B9 102.92(13) . . . . ?
B6 C1 B5 B10 39.90(12) . . . . ?
B6 C2 B3 C1 -31.20(12) . . . . ?
B6 C2 B3 C3 -132.21(15) . . . . ?
B6 C2 B3 B4 3.93(16) . . . . ?
B6 C2 B3 B7 106.05(14) . . . . ?
B6 C2 B3 B8 66.10(16) . . . . ?
B6 C2 B7 B3 -106.40(13) . . . . ?
B6 C2 B7 B8 -66.05(15) . . . . ?
B6 C2 B7 B11 36.10(13) . . . . ?
B6 C2 B7 B12 -3.70(16) . . . . ?
B6 C2 B11 B7 -142.61(13) . . . . ?
B6 C2 B11 B10 -39.88(12) . . . . ?
B6 C2 B11 B12 -102.42(14) . . . . ?
B6 B5 B9 B4 101.96(13) . . . . ?
B6 B5 B9 B8 64.52(15) . . . . ?
B6 B5 B9 B10 -36.60(12) . . . . ?
B6 B5 B9 B12 1.33(17) . . . . ?
B6 B5 B10 B9 138.94(14) . . . . ?
B6 B5 B10 B11 38.56(13) . . . . ?
B6 B5 B10 B12 101.22(14) . . . . ?
B6 B10 B11 C2 40.18(12) . . . . ?
B6 B10 B11 B7 101.25(13) . . . . ?
B6 B10 B11 B12 138.77(13) . . . . ?
B6 B10 B12 B7 0.62(16) . . . . ?
B6 B10 B12 B8 63.93(16) . . . . ?
B6 B10 B12 B9 101.27(13) . . . . ?
B6 B10 B12 B11 -36.81(12) . . . . ?
B6 B11 B12 B7 -101.77(13) . . . . ?
B6 B11 B12 B8 -64.91(17) . . . . ?
B6 B11 B12 B9 -1.12(17) . . . . ?
B6 B11 B12 B10 36.50(12) . . . . ?
B7 C2 B3 C1 -137.26(13) . . . . ?
B7 C2 B3 C3 121.73(17) . . . . ?
B7 C2 B3 B4 -102.13(13) . . . . ?
B7 C2 B3 B8 -39.96(12) . . . . ?
B7 C2 B6 C1 101.18(13) . . . . ?
B7 C2 B6 B5 66.46(15) . . . . ?
B7 C2 B6 B10 4.13(16) . . . . ?
B7 C2 B6 B11 -36.57(13) . . . . ?
B7 C2 B11 B6 142.61(13) . . . . ?
B7 C2 B11 B10 102.74(14) . . . . ?
B7 C2 B11 B12 40.19(13) . . . . ?
B7 B3 B4 C1 -93.91(13) . . . . ?
B7 B3 B4 C6 158.92(13) . . . . ?
B7 B3 B4 B5 -62.59(15) . . . . ?
B7 B3 B4 B8 37.88(12) . . . . ?
B7 B3 B4 B9 0.92(17) . . . . ?
B7 B3 B8 B4 -137.29(13) . . . . ?
B7 B3 B8 B9 -100.86(14) . . . . ?
B7 B3 B8 B12 -37.52(13) . . . . ?
B7 B8 B9 B4 -100.28(13) . . . . ?
B7 B8 B9 B5 -62.69(15) . . . . ?
B7 B8 B9 B10 0.35(16) . . . . ?
B7 B8 B9 B12 37.51(12) . . . . ?
B7 B8 B12 B9 -138.11(14) . . . . ?
B7 B8 B12 B10 -100.79(14) . . . . ?
B7 B8 B12 B11 -37.03(13) . . . . ?
B7 B11 B12 B8 36.86(13) . . . . ?
B7 B11 B12 B9 100.65(14) . . . . ?
B7 B11 B12 B10 138.27(13) . . . . ?
B8 B3 B4 C1 -131.80(12) . . . . ?
B8 B3 B4 C6 121.03(15) . . . . ?
B8 B3 B4 B5 -100.48(13) . . . . ?
B8 B3 B4 B9 -36.96(12) . . . . ?
B8 B3 B7 C2 133.67(14) . . . . ?
B8 B3 B7 B11 100.48(15) . . . . ?
B8 B3 B7 B12 37.31(13) . . . . ?
B8 B4 B5 C1 -95.92(13) . . . . ?
B8 B4 B5 B6 -63.00(15) . . . . ?
B8 B4 B5 B9 37.82(12) . . . . ?
B8 B4 B5 B10 0.22(17) . . . . ?
B8 B4 B9 B5 -137.89(13) . . . . ?
B8 B4 B9 B10 -100.98(14) . . . . ?
B8 B4 B9 B12 -37.58(12) . . . . ?
B8 B7 B11 C2 97.02(13) . . . . ?
B8 B7 B11 B6 63.36(16) . . . . ?
B8 B7 B11 B10 0.53(17) . . . . ?
B8 B7 B11 B12 -37.00(12) . . . . ?
B8 B7 B12 B9 37.55(13) . . . . ?
B8 B7 B12 B10 101.24(14) . . . . ?
B8 B7 B12 B11 138.70(14) . . . . ?
B8 B9 B10 B5 -100.27(13) . . . . ?
B8 B9 B10 B6 -63.30(17) . . . . ?
B8 B9 B10 B11 -0.02(16) . . . . ?
B8 B9 B10 B12 37.11(12) . . . . ?
B8 B9 B12 B7 -37.31(13) . . . . ?
B8 B9 B12 B10 -138.52(13) . . . . ?
B8 B9 B12 B11 -100.91(14) . . . . ?
B9 B4 B5 C1 -133.73(13) . . . . ?
B9 B4 B5 B6 -100.82(14) . . . . ?
B9 B4 B5 B10 -37.60(12) . . . . ?
B9 B4 B8 B3 139.20(13) . . . . ?
B9 B4 B8 B7 100.94(14) . . . . ?
B9 B4 B8 B12 37.50(12) . . . . ?
B9 B5 B6 C1 -96.72(14) . . . . ?
B9 B5 B6 C2 -62.53(15) . . . . ?
B9 B5 B6 B10 37.16(13) . . . . ?
B9 B5 B6 B11 -2.03(16) . . . . ?
B9 B5 B10 B6 -138.94(14) . . . . ?
B9 B5 B10 B11 -100.38(15) . . . . ?
B9 B5 B10 B12 -37.72(13) . . . . ?
B9 B8 B12 B7 138.11(14) . . . . ?
B9 B8 B12 B10 37.32(12) . . . . ?
B9 B8 B12 B11 101.08(15) . . . . ?
B9 B10 B11 C2 -61.38(16) . . . . ?
B9 B10 B11 B6 -101.57(13) . . . . ?
B9 B10 B11 B7 -0.32(17) . . . . ?
B9 B10 B11 B12 37.21(12) . . . . ?
B9 B10 B12 B7 -100.64(13) . . . . ?
B9 B10 B12 B8 -37.34(12) . . . . ?
B9 B10 B12 B11 -138.08(13) . . . . ?
B10 B5 B6 C1 -133.88(14) . . . . ?
B10 B5 B6 C2 -99.69(14) . . . . ?
B10 B5 B6 B11 -39.19(12) . . . . ?
B10 B5 B9 B4 138.56(14) . . . . ?
B10 B5 B9 B8 101.11(14) . . . . ?
B10 B5 B9 B12 37.93(12) . . . . ?
B10 B6 B11 C2 -133.84(13) . . . . ?
B10 B6 B11 B7 -100.77(14) . . . . ?
B10 B6 B11 B12 -36.96(12) . . . . ?
B10 B9 B12 B7 101.21(14) . . . . ?
B10 B9 B12 B8 138.52(13) . . . . ?
B10 B9 B12 B11 37.61(12) . . . . ?
B10 B11 B12 B7 -138.27(13) . . . . ?
B10 B11 B12 B8 -101.41(14) . . . . ?
B10 B11 B12 B9 -37.62(12) . . . . ?
B11 C2 B3 C1 -100.39(14) . . . . ?
B11 C2 B3 C3 158.60(15) . . . . ?
B11 C2 B3 B4 -65.26(16) . . . . ?
B11 C2 B3 B7 36.87(14) . . . . ?
B11 C2 B3 B8 -3.09(18) . . . . ?
B11 C2 B6 C1 137.76(13) . . . . ?
B11 C2 B6 B5 103.04(13) . . . . ?
B11 C2 B6 B10 40.70(12) . . . . ?
B11 C2 B7 B3 -142.50(13) . . . . ?
B11 C2 B7 B8 -102.15(14) . . . . ?
B11 C2 B7 B12 -39.81(12) . . . . ?
B11 B6 B10 B5 136.54(14) . . . . ?
B11 B6 B10 B9 99.86(15) . . . . ?
B11 B6 B10 B12 36.66(12) . . . . ?
B11 B7 B8 B3 -101.50(14) . . . . ?
B11 B7 B8 B4 -63.70(15) . . . . ?
B11 B7 B8 B9 -0.54(16) . . . . ?
B11 B7 B8 B12 36.80(12) . . . . ?
B11 B7 B12 B8 -138.70(14) . . . . ?
B11 B7 B12 B9 -101.15(15) . . . . ?
B11 B7 B12 B10 -37.46(12) . . . . ?
B11 B10 B12 B7 37.43(12) . . . . ?
B11 B10 B12 B8 100.74(14) . . . . ?
B11 B10 B12 B9 138.08(13) . . . . ?
B12 B7 B8 B3 -138.30(14) . . . . ?
B12 B7 B8 B4 -100.49(14) . . . . ?
B12 B7 B8 B9 -37.34(12) . . . . ?
B12 B7 B11 C2 134.02(13) . . . . ?
B12 B7 B11 B6 100.36(14) . . . . ?
B12 B7 B11 B10 37.53(12) . . . . ?
B12 B8 B9 B4 -137.79(13) . . . . ?
B12 B8 B9 B5 -100.20(13) . . . . ?
B12 B8 B9 B10 -37.16(12) . . . . ?
B12 B9 B10 B5 -137.39(14) . . . . ?
B12 B9 B10 B6 -100.41(15) . . . . ?
B12 B9 B10 B11 -37.13(12) . . . . ?
B12 B10 B11 C2 -98.59(13) . . . . ?
B12 B10 B11 B6 -138.78(13) . . . . ?
B12 B10 B11 B7 -37.53(12) . . . . ?
C1A C2A B3A C3A 98.95(16) . . . . ?
C1A C2A B3A B4A -34.43(11) . . . . ?
C1A C2A B3A B7A -138.05(13) . . . . ?
C1A C2A B3A B8A -97.49(12) . . . . ?
C1A C2A B6A B5A 34.82(11) . . . . ?
C1A C2A B6A B10A 97.04(13) . . . . ?
C1A C2A B6A B11A 138.49(14) . . . . ?
C1A C2A B7A B3A 39.67(12) . . . . ?
C1A C2A B7A B8A -0.71(16) . . . . ?
C1A C2A B7A B11A -103.73(14) . . . . ?
C1A C2A B7A B12A -63.18(15) . . . . ?
C1A C2A B11A B6A -38.82(13) . . . . ?
C1A C2A B11A B7A 104.56(14) . . . . ?
C1A C2A B11A B10A 1.88(18) . . . . ?
C1A C2A B11A B12A 64.20(16) . . . . ?
C1A B3A B4A C6A 113.29(14) . . . . ?
C1A B3A B4A B5A -32.13(11) . . . . ?
C1A B3A B4A B8A -131.66(12) . . . . ?
C1A B3A B4A B9A -95.11(13) . . . . ?
C1A B3A B7A C2A -34.38(11) . . . . ?
C1A B3A B7A B8A 98.85(12) . . . . ?
C1A B3A B7A B11A -1.77(16) . . . . ?
C1A B3A B7A B12A 61.97(15) . . . . ?
C1A B3A B8A B4A 40.64(11) . . . . ?
C1A B3A B8A B7A -96.53(12) . . . . ?
C1A B3A B8A B9A 3.99(15) . . . . ?
C1A B3A B8A B12A -59.83(14) . . . . ?
C1A B4A B5A B6A -32.81(12) . . . . ?
C1A B4A B5A B9A -132.93(13) . . . . ?
C1A B4A B5A B10A -95.51(14) . . . . ?
C1A B4A B8A B3A -41.96(11) . . . . ?
C1A B4A B8A B7A -3.64(15) . . . . ?
C1A B4A B8A B9A 96.96(13) . . . . ?
C1A B4A B8A B12A 59.30(14) . . . . ?
C1A B4A B9A B5A 39.38(11) . . . . ?
C1A B4A B9A B8A -98.88(12) . . . . ?
C1A B4A B9A B10A 2.08(15) . . . . ?
C1A B4A B9A B12A -61.42(15) . . . . ?
C1A B5A B6A C2A -34.28(11) . . . . ?
C1A B5A B6A B10A -133.25(14) . . . . ?
C1A B5A B6A B11A -94.50(14) . . . . ?
C1A B5A B9A B4A -40.00(11) . . . . ?
C1A B5A B9A B8A -2.31(16) . . . . ?
C1A B5A B9A B10A 98.46(13) . . . . ?
C1A B5A B9A B12A 61.04(15) . . . . ?
C1A B5A B10A B6A 40.24(12) . . . . ?
C1A B5A B10A B9A -98.27(13) . . . . ?
C1A B5A B10A B11A 1.99(18) . . . . ?
C1A B5A B10A B12A -60.84(16) . . . . ?
C1A B6A B10A B5A -39.10(11) . . . . ?
C1A B6A B10A B9A -2.11(17) . . . . ?
C1A B6A B10A B11A 97.99(14) . . . . ?
C1A B6A B10A B12A 61.51(15) . . . . ?
C1A B6A B11A C2A 34.45(11) . . . . ?
C1A B6A B11A B7A 2.07(17) . . . . ?
C1A B6A B11A B10A -98.18(14) . . . . ?
C1A B6A B11A B12A -61.35(16) . . . . ?
C2A C1A B3A C3A -112.74(14) . . . . ?
C2A C1A B3A B4A 139.50(12) . . . . ?
C2A C1A B3A B7A 35.21(11) . . . . ?
C2A C1A B3A B8A 97.16(12) . . . . ?
C2A C1A B4A C6A -137.14(14) . . . . ?
C2A C1A B4A B3A -38.13(12) . . . . ?
C2A C1A B4A B5A 105.28(13) . . . . ?
C2A C1A B4A B8A 3.33(16) . . . . ?
C2A C1A B4A B9A 64.95(14) . . . . ?
C2A C1A B5A B4A -104.14(14) . . . . ?
C2A C1A B5A B6A 39.24(13) . . . . ?
C2A C1A B5A B9A -63.29(15) . . . . ?
C2A C1A B5A B10A -0.87(17) . . . . ?
C2A C1A B6A B5A -138.61(13) . . . . ?
C2A C1A B6A B10A -98.00(14) . . . . ?
C2A C1A B6A B11A -35.30(12) . . . . ?
C2A B3A B4A C1A 33.43(11) . . . . ?
C2A B3A B4A C6A 146.72(13) . . . . ?
C2A B3A B4A B5A 1.30(16) . . . . ?
C2A B3A B4A B8A -98.23(13) . . . . ?
C2A B3A B4A B9A -61.67(15) . . . . ?
C2A B3A B7A B8A 133.23(13) . . . . ?
C2A B3A B7A B11A 32.61(12) . . . . ?
C2A B3A B7A B12A 96.35(14) . . . . ?
C2A B3A B8A B4A 98.00(12) . . . . ?
C2A B3A B8A B7A -39.16(11) . . . . ?
C2A B3A B8A B9A 61.36(14) . . . . ?
C2A B3A B8A B12A -2.47(15) . . . . ?
C2A B6A B10A B5A -97.04(13) . . . . ?
C2A B6A B10A B9A -60.05(15) . . . . ?
C2A B6A B10A B11A 40.04(12) . . . . ?
C2A B6A B10A B12A 3.56(16) . . . . ?
C2A B6A B11A B7A -32.38(12) . . . . ?
C2A B6A B11A B10A -132.62(14) . . . . ?
C2A B6A B11A B12A -95.80(14) . . . . ?
C2A B7A B8A B3A 40.64(11) . . . . ?
C2A B7A B8A B4A 2.71(16) . . . . ?
C2A B7A B8A B9A -60.34(15) . . . . ?
C2A B7A B8A B12A -98.30(14) . . . . ?
C2A B7A B11A B6A 32.93(12) . . . . ?
C2A B7A B11A B10A 95.75(14) . . . . ?
C2A B7A B11A B12A 133.35(13) . . . . ?
C2A B7A B12A B8A 98.95(13) . . . . ?
C2A B7A B12A B9A 61.16(16) . . . . ?
C2A B7A B12A B10A -2.19(16) . . . . ?
C2A B7A B12A B11A -39.81(11) . . . . ?
C2A B11A B12A B7A 39.54(12) . . . . ?
C2A B11A B12A B8A 2.49(16) . . . . ?
C2A B11A B12A B9A -60.92(16) . . . . ?
C2A B11A B12A B10A -98.54(13) . . . . ?
C3A C4A C5A C6A 14.2(3) . . . . ?
C3A C4A C5A C13A -161.05(15) . . . . ?
C3A C4A C19A C20A -116.07(17) . . . . ?
C3A C4A C19A C24A 63.3(2) . . . . ?
C3A C25A C26A C27A -178.47(15) . . . . ?
C3A C25A C30A C29A 178.58(16) . . . . ?
C3A B3A B4A C1A -102.48(16) . . . . ?
C3A B3A B4A C6A 10.8(2) . . . . ?
C3A B3A B4A B5A -134.62(15) . . . . ?
C3A B3A B4A B8A 125.86(17) . . . . ?
C3A B3A B4A B9A 162.41(14) . . . . ?
C3A B3A B7A C2A 104.7(2) . . . . ?
C3A B3A B7A B8A -122.1(2) . . . . ?
C3A B3A B7A B11A 137.27(18) . . . . ?
C3A B3A B7A B12A -158.99(17) . . . . ?
C3A B3A B8A B4A -101.14(18) . . . . ?
C3A B3A B8A B7A 121.70(19) . . . . ?
C3A B3A B8A B9A -137.78(16) . . . . ?
C3A B3A B8A B12A 158.39(15) . . . . ?
C4A C3A C25A C26A -118.99(18) . . . . ?
C4A C3A C25A C30A 64.3(2) . . . . ?
C4A C3A B3A C1A -68.12(19) . . . . ?
C4A C3A B3A C2A -131.10(16) . . . . ?
C4A C3A B3A B4A -3.5(2) . . . . ?
C4A C3A B3A B7A 156.30(17) . . . . ?
C4A C3A B3A B8A 70.8(2) . . . . ?
C4A C5A C6A C7A -176.77(14) . . . . ?
C4A C5A C6A B4A -4.6(2) . . . . ?
C4A C5A C13A C14A -116.13(16) . . . . ?
C4A C5A C13A C18A 62.52(19) . . . . ?
C4A C19A C20A C21A 178.80(14) . . . . ?
C4A C19A C24A C23A -179.47(16) . . . . ?
C5A C4A C19A C20A 62.48(19) . . . . ?
C5A C4A C19A C24A -118.13(17) . . . . ?
C5A C6A C7A C8A -95.91(18) . . . . ?
C5A C6A C7A C12A 83.60(19) . . . . ?
C5A C6A B4A C1A 60.3(2) . . . . ?
C5A C6A B4A B3A -6.9(2) . . . . ?
C5A C6A B4A B5A 130.63(17) . . . . ?
C5A C6A B4A B8A -73.2(2) . . . . ?
C5A C6A B4A B9A -149.27(16) . . . . ?
C5A C13A C14A C15A 178.17(15) . . . . ?
C5A C13A C18A C17A -177.61(16) . . . . ?
C6A C5A C13A C14A 68.4(2) . . . . ?
C6A C5A C13A C18A -113.00(17) . . . . ?
C6A C7A C8A C9A 178.11(14) . . . . ?
C6A C7A C12A C11A -178.72(14) . . . . ?
C6A B4A B5A C1A -105.23(17) . . . . ?
C6A B4A B5A B6A -138.04(16) . . . . ?
C6A B4A B5A B9A 121.84(18) . . . . ?
C6A B4A B5A B10A 159.26(15) . . . . ?
C6A B4A B8A B3A 97.69(15) . . . . ?
C6A B4A B8A B7A 136.01(14) . . . . ?
C6A B4A B8A B9A -123.39(16) . . . . ?
C6A B4A B8A B12A -161.05(14) . . . . ?
C6A B4A B9A B5A -114.65(19) . . . . ?
C6A B4A B9A B8A 107.10(19) . . . . ?
C6A B4A B9A B10A -151.95(16) . . . . ?
C6A B4A B9A B12A 144.56(16) . . . . ?
C7A C6A B4A C1A -127.37(15) . . . . ?
C7A C6A B4A B3A 165.48(13) . . . . ?
C7A C6A B4A B5A -57.0(2) . . . . ?
C7A C6A B4A B8A 99.18(17) . . . . ?
C7A C6A B4A B9A 23.1(2) . . . . ?
C7A C8A C9A C10A 1.0(3) . . . . ?
C8A C7A C12A C11A 0.8(2) . . . . ?
C8A C9A C10A C11A 0.1(3) . . . . ?
C9A C10A C11A C12A -0.7(3) . . . . ?
C10A C11A C12A C7A 0.2(3) . . . . ?
C12A C7A C8A C9A -1.4(2) . . . . ?
C13A C5A C6A C7A -1.7(2) . . . . ?
C13A C5A C6A B4A 170.43(14) . . . . ?
C13A C14A C15A C16A -0.7(3) . . . . ?
C14A C13A C18A C17A 1.1(3) . . . . ?
C14A C15A C16A C17A 1.3(3) . . . . ?
C15A C16A C17A C18A -0.7(3) . . . . ?
C16A C17A C18A C13A -0.5(3) . . . . ?
C18A C13A C14A C15A -0.5(2) . . . . ?
C19A C4A C5A C6A -164.25(15) . . . . ?
C19A C4A C5A C13A 20.47(19) . . . . ?
C19A C20A C21A C22A 0.7(2) . . . . ?
C20A C19A C24A C23A -0.1(2) . . . . ?
C20A C21A C22A C23A 0.0(3) . . . . ?
C21A C22A C23A C24A -0.6(3) . . . . ?
C22A C23A C24A C19A 0.7(3) . . . . ?
C24A C19A C20A C21A -0.6(2) . . . . ?
C25A C3A C4A C5A 178.60(15) . . . . ?
C25A C3A C4A C19A -3.0(2) . . . . ?
C25A C3A B3A C1A 104.93(16) . . . . ?
C25A C3A B3A C2A 42.0(2) . . . . ?
C25A C3A B3A B4A 169.57(14) . . . . ?
C25A C3A B3A B7A -30.6(3) . . . . ?
C25A C3A B3A B8A -116.13(19) . . . . ?
C25A C26A C27A C28A 0.3(3) . . . . ?
C26A C25A C30A C29A 1.8(3) . . . . ?
C26A C27A C28A C29A 0.9(3) . . . . ?
C27A C28A C29A C30A -0.8(3) . . . . ?
C28A C29A C30A C25A -0.6(3) . . . . ?
C30A C25A C26A C27A -1.6(2) . . . . ?
B3A C1A C2A B6A -147.57(13) . . . . ?
B3A C1A C2A B7A -39.82(12) . . . . ?
B3A C1A C2A B11A -108.49(14) . . . . ?
B3A C1A B4A C6A -99.01(15) . . . . ?
B3A C1A B4A B5A 143.42(12) . . . . ?
B3A C1A B4A B8A 41.46(11) . . . . ?
B3A C1A B4A B9A 103.08(12) . . . . ?
B3A C1A B5A B4A -35.59(12) . . . . ?
B3A C1A B5A B6A 107.79(14) . . . . ?
B3A C1A B5A B9A 5.26(16) . . . . ?
B3A C1A B5A B10A 67.69(16) . . . . ?
B3A C1A B6A C2A 31.81(13) . . . . ?
B3A C1A B6A B5A -106.80(14) . . . . ?
B3A C1A B6A B10A -66.18(16) . . . . ?
B3A C1A B6A B11A -3.49(18) . . . . ?
B3A C2A B6A C1A -31.94(13) . . . . ?
B3A C2A B6A B5A 2.88(17) . . . . ?
B3A C2A B6A B10A 65.11(16) . . . . ?
B3A C2A B6A B11A 106.56(15) . . . . ?
B3A C2A B7A B8A -40.38(11) . . . . ?
B3A C2A B7A B11A -143.40(13) . . . . ?
B3A C2A B7A B12A -102.85(13) . . . . ?
B3A C2A B11A B6A -107.43(14) . . . . ?
B3A C2A B11A B7A 35.96(13) . . . . ?
B3A C2A B11A B10A -66.72(17) . . . . ?
B3A C2A B11A B12A -4.40(17) . . . . ?
B3A C3A C4A C5A -8.7(2) . . . . ?
B3A C3A C4A C19A 169.68(15) . . . . ?
B3A C3A C25A C26A 68.2(2) . . . . ?
B3A C3A C25A C30A -108.52(18) . . . . ?
B3A B4A B5A C1A 33.15(12) . . . . ?
B3A B4A B5A B6A 0.34(17) . . . . ?
B3A B4A B5A B9A -99.79(13) . . . . ?
B3A B4A B5A B10A -62.36(16) . . . . ?
B3A B4A B8A B7A 38.32(12) . . . . ?
B3A B4A B8A B9A 138.92(13) . . . . ?
B3A B4A B8A B12A 101.26(14) . . . . ?
B3A B4A B9A B5A 101.91(14) . . . . ?
B3A B4A B9A B8A -36.35(12) . . . . ?
B3A B4A B9A B10A 64.61(16) . . . . ?
B3A B4A B9A B12A 1.11(17) . . . . ?
B3A B7A B8A B4A -37.92(12) . . . . ?
B3A B7A B8A B9A -100.98(13) . . . . ?
B3A B7A B8A B12A -138.93(14) . . . . ?
B3A B7A B11A C2A -33.11(12) . . . . ?
B3A B7A B11A B6A -0.17(18) . . . . ?
B3A B7A B11A B10A 62.65(17) . . . . ?
B3A B7A B11A B12A 100.24(14) . . . . ?
B3A B7A B12A B8A 36.47(12) . . . . ?
B3A B7A B12A B9A -1.32(18) . . . . ?
B3A B7A B12A B10A -64.67(16) . . . . ?
B3A B7A B12A B11A -102.28(14) . . . . ?
B3A B8A B9A B4A 36.54(12) . . . . ?
B3A B8A B9A B5A -1.15(16) . . . . ?
B3A B8A B9A B10A -64.84(15) . . . . ?
B3A B8A B9A B12A -101.48(14) . . . . ?
B3A B8A B12A B7A -37.05(12) . . . . ?
B3A B8A B12A B9A 100.51(13) . . . . ?
B3A B8A B12A B10A 63.85(16) . . . . ?
B3A B8A B12A B11A 0.02(17) . . . . ?
B4A C1A C2A B3A 38.08(12) . . . . ?
B4A C1A C2A B6A -109.49(14) . . . . ?
B4A C1A C2A B7A -1.74(17) . . . . ?
B4A C1A C2A B11A -70.41(16) . . . . ?
B4A C1A B3A C2A -139.50(12) . . . . ?
B4A C1A B3A C3A 107.76(14) . . . . ?
B4A C1A B3A B7A -104.29(13) . . . . ?
B4A C1A B3A B8A -42.33(11) . . . . ?
B4A C1A B5A B6A 143.38(13) . . . . ?
B4A C1A B5A B9A 40.85(11) . . . . ?
B4A C1A B5A B10A 103.27(14) . . . . ?
B4A C1A B6A C2A 101.80(14) . . . . ?
B4A C1A B6A B5A -36.81(13) . . . . ?
B4A C1A B6A B10A 3.80(17) . . . . ?
B4A C1A B6A B11A 66.50(16) . . . . ?
B4A C6A C7A C8A 91.64(18) . . . . ?
B4A C6A C7A C12A -88.85(18) . . . . ?
B4A B3A B7A C2A -94.33(13) . . . . ?
B4A B3A B7A B8A 38.90(12) . . . . ?
B4A B3A B7A B11A -61.72(17) . . . . ?
B4A B3A B7A B12A 2.03(18) . . . . ?
B4A B3A B8A B7A -137.16(13) . . . . ?
B4A B3A B8A B9A -36.64(12) . . . . ?
B4A B3A B8A B12A -100.47(13) . . . . ?
B4A B5A B6A C1A 32.45(12) . . . . ?
B4A B5A B6A C2A -1.82(16) . . . . ?
B4A B5A B6A B10A -100.80(14) . . . . ?
B4A B5A B6A B11A -62.05(16) . . . . ?
B4A B5A B9A B8A 37.69(12) . . . . ?
B4A B5A B9A B10A 138.46(13) . . . . ?
B4A B5A B9A B12A 101.04(13) . . . . ?
B4A B5A B10A B6A 101.21(14) . . . . ?
B4A B5A B10A B9A -37.31(12) . . . . ?
B4A B5A B10A B11A 62.96(17) . . . . ?
B4A B5A B10A B12A 0.13(18) . . . . ?
B4A B8A B9A B5A -37.68(12) . . . . ?
B4A B8A B9A B10A -101.38(14) . . . . ?
B4A B8A B9A B12A -138.02(13) . . . . ?
B4A B8A B12A B7A -100.11(14) . . . . ?
B4A B8A B12A B9A 37.44(12) . . . . ?
B4A B8A B12A B10A 0.79(17) . . . . ?
B4A B8A B12A B11A -63.04(15) . . . . ?
B4A B9A B10A B5A 37.46(12) . . . . ?
B4A B9A B10A B6A 0.03(17) . . . . ?
B4A B9A B10A B11A -63.31(16) . . . . ?
B4A B9A B10A B12A -100.63(13) . . . . ?
B4A B9A B12A B7A 0.13(18) . . . . ?
B4A B9A B12A B8A -37.74(12) . . . . ?
B4A B9A B12A B10A 101.37(14) . . . . ?
B4A B9A B12A B11A 63.63(16) . . . . ?
B5A C1A C2A B3A 107.81(14) . . . . ?
B5A C1A C2A B6A -39.76(13) . . . . ?
B5A C1A C2A B7A 67.99(16) . . . . ?
B5A C1A C2A B11A -0.68(18) . . . . ?
B5A C1A B3A C2A -103.14(14) . . . . ?
B5A C1A B3A C3A 144.12(13) . . . . ?
B5A C1A B3A B4A 36.36(12) . . . . ?
B5A C1A B3A B7A -67.93(15) . . . . ?
B5A C1A B3A B8A -5.97(16) . . . . ?
B5A C1A B4A C6A 117.58(15) . . . . ?
B5A C1A B4A B3A -143.42(12) . . . . ?
B5A C1A B4A B8A -101.95(12) . . . . ?
B5A C1A B4A B9A -40.33(11) . . . . ?
B5A C1A B6A C2A 138.61(13) . . . . ?
B5A C1A B6A B10A 40.62(12) . . . . ?
B5A C1A B6A B11A 103.31(14) . . . . ?
B5A B4A B8A B3A -101.96(13) . . . . ?
B5A B4A B8A B7A -63.64(15) . . . . ?
B5A B4A B8A B9A 36.96(12) . . . . ?
B5A B4A B8A B12A -0.70(16) . . . . ?
B5A B4A B9A B8A -138.26(13) . . . . ?
B5A B4A B9A B10A -37.30(12) . . . . ?
B5A B4A B9A B12A -100.80(14) . . . . ?
B5A B6A B10A B9A 36.99(12) . . . . ?
B5A B6A B10A B11A 137.08(14) . . . . ?
B5A B6A B10A B12A 100.60(14) . . . . ?
B5A B6A B11A C2A 94.07(14) . . . . ?
B5A B6A B11A B7A 61.69(17) . . . . ?
B5A B6A B11A B10A -38.55(13) . . . . ?
B5A B6A B11A B12A -1.73(17) . . . . ?
B5A B9A B10A B6A -37.43(12) . . . . ?
B5A B9A B10A B11A -100.77(14) . . . . ?
B5A B9A B10A B12A -138.09(13) . . . . ?
B5A B9A B12A B7A -63.76(16) . . . . ?
B5A B9A B12A B8A -101.63(13) . . . . ?
B5A B9A B12A B10A 37.47(12) . . . . ?
B5A B9A B12A B11A -0.26(17) . . . . ?
B5A B10A B11A C2A -2.35(18) . . . . ?
B5A B10A B11A B6A 38.54(13) . . . . ?
B5A B10A B11A B7A -63.05(17) . . . . ?
B5A B10A B11A B12A -100.45(14) . . . . ?
B5A B10A B12A B7A 63.08(17) . . . . ?
B5A B10A B12A B8A -0.57(18) . . . . ?
B5A B10A B12A B9A -37.20(12) . . . . ?
B5A B10A B12A B11A 100.66(14) . . . . ?
B6A C1A C2A B3A 147.57(13) . . . . ?
B6A C1A C2A B7A 107.75(14) . . . . ?
B6A C1A C2A B11A 39.08(14) . . . . ?
B6A C1A B3A C2A -31.85(13) . . . . ?
B6A C1A B3A C3A -144.59(14) . . . . ?
B6A C1A B3A B4A 107.65(15) . . . . ?
B6A C1A B3A B7A 3.36(17) . . . . ?
B6A C1A B3A B8A 65.31(16) . . . . ?
B6A C1A B4A C6A 154.16(14) . . . . ?
B6A C1A B4A B3A -106.83(14) . . . . ?
B6A C1A B4A B5A 36.58(13) . . . . ?
B6A C1A B4A B8A -65.37(15) . . . . ?
B6A C1A B4A B9A -3.75(16) . . . . ?
B6A C1A B5A B4A -143.38(13) . . . . ?
B6A C1A B5A B9A -102.53(13) . . . . ?
B6A C1A B5A B10A -40.11(13) . . . . ?
B6A C2A B3A C1A 31.73(13) . . . . ?
B6A C2A B3A C3A 130.68(15) . . . . ?
B6A C2A B3A B4A -2.70(17) . . . . ?
B6A C2A B3A B7A -106.32(15) . . . . ?
B6A C2A B3A B8A -65.76(16) . . . . ?
B6A C2A B7A B3A 107.67(14) . . . . ?
B6A C2A B7A B8A 67.29(15) . . . . ?
B6A C2A B7A B11A -35.73(13) . . . . ?
B6A C2A B7A B12A 4.83(17) . . . . ?
B6A C2A B11A B7A 143.38(14) . . . . ?
B6A C2A B11A B10A 40.71(13) . . . . ?
B6A C2A B11A B12A 103.03(14) . . . . ?
B6A B5A B9A B4A -101.84(13) . . . . ?
B6A B5A B9A B8A -64.15(15) . . . . ?
B6A B5A B9A B10A 36.63(12) . . . . ?
B6A B5A B9A B12A -0.80(16) . . . . ?
B6A B5A B10A B9A -138.52(13) . . . . ?
B6A B5A B10A B11A -38.25(13) . . . . ?
B6A B5A B10A B12A -101.08(14) . . . . ?
B6A B10A B11A C2A -40.89(13) . . . . ?
B6A B10A B11A B7A -101.59(14) . . . . ?
B6A B10A B11A B12A -138.99(13) . . . . ?
B6A B10A B12A B7A -0.91(17) . . . . ?
B6A B10A B12A B8A -64.56(16) . . . . ?
B6A B10A B12A B9A -101.20(14) . . . . ?
B6A B10A B12A B11A 36.67(12) . . . . ?
B6A B11A B12A B7A 101.69(14) . . . . ?
B6A B11A B12A B8A 64.64(16) . . . . ?
B6A B11A B12A B9A 1.23(17) . . . . ?
B6A B11A B12A B10A -36.39(12) . . . . ?
B7A C2A B3A C1A 138.05(13) . . . . ?
B7A C2A B3A C3A -123.00(16) . . . . ?
B7A C2A B3A B4A 103.62(13) . . . . ?
B7A C2A B3A B8A 40.57(11) . . . . ?
B7A C2A B6A C1A -102.44(14) . . . . ?
B7A C2A B6A B5A -67.62(16) . . . . ?
B7A C2A B6A B10A -5.39(17) . . . . ?
B7A C2A B6A B11A 36.06(13) . . . . ?
B7A C2A B11A B6A -143.38(14) . . . . ?
B7A C2A B11A B10A -102.67(15) . . . . ?
B7A C2A B11A B12A -40.36(12) . . . . ?
B7A B3A B4A C1A 93.18(13) . . . . ?
B7A B3A B4A C6A -153.53(13) . . . . ?
B7A B3A B4A B5A 61.04(16) . . . . ?
B7A B3A B4A B8A -38.48(12) . . . . ?
B7A B3A B4A B9A -1.93(17) . . . . ?
B7A B3A B8A B4A 137.16(13) . . . . ?
B7A B3A B8A B9A 100.52(14) . . . . ?
B7A B3A B8A B12A 36.70(12) . . . . ?
B7A B8A B9A B4A 100.36(13) . . . . ?
B7A B8A B9A B5A 62.67(15) . . . . ?
B7A B8A B9A B10A -1.02(16) . . . . ?
B7A B8A B9A B12A -37.66(12) . . . . ?
B7A B8A B12A B9A 137.56(14) . . . . ?
B7A B8A B12A B10A 100.90(15) . . . . ?
B7A B8A B12A B11A 37.07(12) . . . . ?
B7A B11A B12A B8A -37.05(12) . . . . ?
B7A B11A B12A B9A -100.46(13) . . . . ?
B7A B11A B12A B10A -138.08(13) . . . . ?
B8A B3A B4A C1A 131.66(12) . . . . ?
B8A B3A B4A C6A -115.05(15) . . . . ?
B8A B3A B4A B5A 99.53(13) . . . . ?
B8A B3A B4A B9A 36.55(12) . . . . ?
B8A B3A B7A C2A -133.23(13) . . . . ?
B8A B3A B7A B11A -100.62(14) . . . . ?
B8A B3A B7A B12A -36.88(13) . . . . ?
B8A B4A B5A C1A 95.86(12) . . . . ?
B8A B4A B5A B6A 63.05(16) . . . . ?
B8A B4A B5A B9A -37.07(12) . . . . ?
B8A B4A B5A B10A 0.35(17) . . . . ?
B8A B4A B9A B5A 138.26(13) . . . . ?
B8A B4A B9A B10A 100.96(14) . . . . ?
B8A B4A B9A B12A 37.46(12) . . . . ?
B8A B7A B11A C2A -96.20(13) . . . . ?
B8A B7A B11A B6A -63.26(17) . . . . ?
B8A B7A B11A B10A -0.45(17) . . . . ?
B8A B7A B11A B12A 37.15(12) . . . . ?
B8A B7A B12A B9A -37.79(12) . . . . ?
B8A B7A B12A B10A -101.14(14) . . . . ?
B8A B7A B12A B11A -138.75(13) . . . . ?
B8A B9A B10A B5A 101.52(13) . . . . ?
B8A B9A B10A B6A 64.09(16) . . . . ?
B8A B9A B10A B11A 0.75(17) . . . . ?
B8A B9A B10A B12A -36.57(12) . . . . ?
B8A B9A B12A B7A 37.87(13) . . . . ?
B8A B9A B12A B10A 139.11(14) . . . . ?
B8A B9A B12A B11A 101.37(14) . . . . ?
B9A B4A B5A C1A 132.93(13) . . . . ?
B9A B4A B5A B6A 100.12(14) . . . . ?
B9A B4A B5A B10A 37.42(12) . . . . ?
B9A B4A B8A B3A -138.92(13) . . . . ?
B9A B4A B8A B7A -100.60(14) . . . . ?
B9A B4A B8A B12A -37.66(12) . . . . ?
B9A B5A B6A C1A 96.07(13) . . . . ?
B9A B5A B6A C2A 61.79(15) . . . . ?
B9A B5A B6A B10A -37.19(12) . . . . ?
B9A B5A B6A B11A 1.56(17) . . . . ?
B9A B5A B10A B6A 138.52(13) . . . . ?
B9A B5A B10A B11A 100.26(15) . . . . ?
B9A B5A B10A B12A 37.44(13) . . . . ?
B9A B8A B12A B7A -137.56(14) . . . . ?
B9A B8A B12A B10A -36.66(12) . . . . ?
B9A B8A B12A B11A -100.49(14) . . . . ?
B9A B10A B11A C2A 60.51(17) . . . . ?
B9A B10A B11A B6A 101.40(14) . . . . ?
B9A B10A B11A B7A -0.19(18) . . . . ?
B9A B10A B11A B12A -37.59(12) . . . . ?
B9A B10A B12A B7A 100.28(14) . . . . ?
B9A B10A B12A B8A 36.64(12) . . . . ?
B9A B10A B12A B11A 137.87(13) . . . . ?
B10A B5A B6A C1A 133.25(14) . . . . ?
B10A B5A B6A C2A 98.98(14) . . . . ?
B10A B5A B6A B11A 38.75(13) . . . . ?
B10A B5A B9A B4A -138.46(13) . . . . ?
B10A B5A B9A B8A -100.77(14) . . . . ?
B10A B5A B9A B12A -37.42(12) . . . . ?
B10A B6A B11A C2A 132.62(14) . . . . ?
B10A B6A B11A B7A 100.24(15) . . . . ?
B10A B6A B11A B12A 36.82(13) . . . . ?
B10A B9A B12A B7A -101.24(15) . . . . ?
B10A B9A B12A B8A -139.11(14) . . . . ?
B10A B9A B12A B11A -37.73(12) . . . . ?
B10A B11A B12A B7A 138.08(13) . . . . ?
B10A B11A B12A B8A 101.03(13) . . . . ?
B10A B11A B12A B9A 37.62(12) . . . . ?
B11A C2A B3A C1A 101.91(14) . . . . ?
B11A C2A B3A C3A -159.14(14) . . . . ?
B11A C2A B3A B4A 67.48(16) . . . . ?
B11A C2A B3A B7A -36.15(13) . . . . ?
B11A C2A B3A B8A 4.42(16) . . . . ?
B11A C2A B6A C1A -138.49(14) . . . . ?
B11A C2A B6A B5A -103.68(14) . . . . ?
B11A C2A B6A B10A -41.45(12) . . . . ?
B11A C2A B7A B3A 143.40(13) . . . . ?
B11A C2A B7A B8A 103.02(13) . . . . ?
B11A C2A B7A B12A 40.55(12) . . . . ?
B11A B6A B10A B5A -137.08(14) . . . . ?
B11A B6A B10A B9A -100.09(14) . . . . ?
B11A B6A B10A B12A -36.48(12) . . . . ?
B11A B7A B8A B3A 101.89(14) . . . . ?
B11A B7A B8A B4A 63.96(15) . . . . ?
B11A B7A B8A B9A 0.91(16) . . . . ?
B11A B7A B8A B12A -37.05(12) . . . . ?
B11A B7A B12A B8A 138.75(13) . . . . ?
B11A B7A B12A B9A 100.97(15) . . . . ?
B11A B7A B12A B10A 37.62(12) . . . . ?
B11A B10A B12A B7A -37.58(12) . . . . ?
B11A B10A B12A B8A -101.23(14) . . . . ?
B11A B10A B12A B9A -137.87(13) . . . . ?
B12A B7A B8A B3A 138.93(14) . . . . ?
B12A B7A B8A B4A 101.01(13) . . . . ?
B12A B7A B8A B9A 37.95(12) . . . . ?
B12A B7A B11A C2A -133.35(13) . . . . ?
B12A B7A B11A B6A -100.41(14) . . . . ?
B12A B7A B11A B10A -37.59(13) . . . . ?
B12A B8A B9A B4A 138.02(13) . . . . ?
B12A B8A B9A B5A 100.33(14) . . . . ?
B12A B8A B9A B10A 36.63(12) . . . . ?
B12A B9A B10A B5A 138.09(13) . . . . ?
B12A B9A B10A B6A 100.67(14) . . . . ?
B12A B9A B10A B11A 37.32(12) . . . . ?
B12A B10A B11A C2A 98.10(14) . . . . ?
B12A B10A B11A B6A 138.99(13) . . . . ?
B12A B10A B11A B7A 37.40(12) . . . . ?
